data_7104512
loop_
_publ_author_name
'Jin, Ping'
'Dalgarno, Scott J'
'Warren, John E'
'Teat, Simon J'
'Atwood, Jerry L'

_publ_section_title
;
 Enhanced control over metal composition in mixed Ga/Zn and Ga/Cu
 coordinated pyrogallol[4]arene nanocapsules.
;
_journal_issue 23
_journal_name_full 'Chemical communications (Cambridge, England)'
_journal_page_first 3348
_journal_page_last 3350
_journal_paper_doi 10.1039/b822430g
_journal_volume 34
_journal_year 2009
_chemical_formula_sum 'C282 H335.5 Ga12 O111'
_chemical_formula_weight 6337.64
_chemical_name_common 'PgC4 Ga'
_chemical_name_systematic
;
?
;
_space_group_IT_number 14
_symmetry_cell_setting monoclinic
_symmetry_space_group_name_Hall '-P 2yn'
_symmetry_space_group_name_H-M 'P 1 21/n 1'
_atom_sites_solution_hydrogens geom
_atom_sites_solution_primary direct
_atom_sites_solution_secondary difmap
_audit_creation_method SHELXL-97
_cell_angle_alpha 90.00
_cell_angle_beta 104.668(9)
_cell_angle_gamma 90.00
_cell_formula_units_Z 2
_cell_length_a 25.922(3)
_cell_length_b 27.515(4)
_cell_length_c 30.147(3)
_cell_measurement_temperature 100(2)
_cell_volume 20801(4)
_computing_cell_refinement 'SAINT (Bruker, 1998)'
_computing_data_collection 'Apex II'
_computing_data_reduction 'SAINT (Bruker, 1998)'
_computing_molecular_graphics 'XSeed (Barbour, 2001)'
_computing_publication_material 'local program'
_computing_structure_refinement 'SHELXL-97 (Sheldrick, 1997)'
_computing_structure_solution 'SHELXS-97 (Sheldrick, 1990)'
_diffrn_ambient_temperature 100(2)
_diffrn_measured_fraction_theta_full 0.988
_diffrn_measured_fraction_theta_max 0.988
_diffrn_measurement_device_type "'Apex II CCD camera on D8 diffractometer'"
_diffrn_measurement_method "'omega rotation'"
_diffrn_radiation_monochromator "'silicon 111'"
_diffrn_radiation_source "'Station 9.8 Daresbury Laboratory'"
_diffrn_radiation_type synchrotron
_diffrn_radiation_wavelength 0.67100
_diffrn_reflns_av_R_equivalents 0.0720
_diffrn_reflns_av_sigmaI/netI 0.0750
_diffrn_reflns_limit_h_max 23
_diffrn_reflns_limit_h_min -34
_diffrn_reflns_limit_k_max 36
_diffrn_reflns_limit_k_min -36
_diffrn_reflns_limit_l_max 39
_diffrn_reflns_limit_l_min -39
_diffrn_reflns_number 177148
_diffrn_reflns_theta_full 26.35
_diffrn_reflns_theta_max 26.35
_diffrn_reflns_theta_min 1.12
_exptl_absorpt_coefficient_mu 0.829
_exptl_absorpt_correction_T_max 0.9070
_exptl_absorpt_correction_T_min 0.8517
_exptl_absorpt_correction_type multi-scan
_exptl_absorpt_process_details SADABS-2004/1(Bruker-Nonius-2004)
_exptl_crystal_colour Colourless
_exptl_crystal_density_diffrn 1.012
_exptl_crystal_density_method 'not measured'
_exptl_crystal_description Prism
_exptl_crystal_F_000 6575
_exptl_crystal_size_max 0.20
_exptl_crystal_size_mid 0.15
_exptl_crystal_size_min 0.12
_platon_squeeze_details
;
;
_refine_diff_density_max 1.591
_refine_diff_density_min -0.671
_refine_diff_density_rms 0.097
_refine_ls_extinction_method none
_refine_ls_goodness_of_fit_ref 1.008
_refine_ls_hydrogen_treatment constr
_refine_ls_matrix_type fullcycle
_refine_ls_number_parameters 2123
_refine_ls_number_reflns 49835
_refine_ls_number_restraints 631
_refine_ls_restrained_S_all 1.011
_refine_ls_R_factor_all 0.1024
_refine_ls_R_factor_gt 0.0670
_refine_ls_shift/su_max 0.416
_refine_ls_shift/su_mean 0.028
_refine_ls_structure_factor_coef Fsqd
_refine_ls_weighting_details 'calc w=1/[\s^2^(Fo^2^)+(0.1000P)^2^+0.0000P] where P=(Fo^2^+2Fc^2^)/3'
_refine_ls_weighting_scheme calc
_refine_ls_wR_factor_gt 0.1771
_refine_ls_wR_factor_ref 0.1915
_reflns_number_gt 27237
_reflns_number_total 49835
_reflns_threshold_expression >2sigma(I)
_cod_data_source_file b822430g.txt
_cod_data_source_block 1
_cod_original_sg_symbol_H-M P21/n
_cod_original_formula_sum 'C282 H335.50 Ga12 O111'
_cod_database_code 7104512

loop_
_symmetry_equiv_pos_as_xyz
'x, y, z'
'-x+1/2, y+1/2, -z+1/2'
'-x, -y, -z'
'x-1/2, -y-1/2, z-1/2'

loop_
_atom_site_label
_atom_site_type_symbol
_atom_site_fract_x
_atom_site_fract_y
_atom_site_fract_z
_atom_site_U_iso_or_equiv
_atom_site_adp_type
_atom_site_occupancy
_atom_site_symmetry_multiplicity
_atom_site_calc_flag
_atom_site_refinement_flags
_atom_site_disorder_assembly
_atom_site_disorder_group
Ga1 Ga 0.843715(17) 0.671486(13) 0.184089(14) 0.04442(10) Uani 1 1 d . A .
O1 O 0.82046(10) 0.71347(8) 0.12931(9) 0.0472(6) Uani 1 1 d . . .
C1 C 1.03210(15) 0.64687(12) 0.28298(13) 0.0458(9) Uani 1 1 d . . .
Ga2 Ga 0.931047(17) 0.671951(13) -0.141939(14) 0.04385(10) Uani 1 1 d . . .
O2 O 1.13006(10) 0.37296(8) 0.15978(8) 0.0448(6) Uani 1 1 d . . .
C2 C 1.00144(16) 0.67828(12) 0.25069(13) 0.0470(9) Uani 1 1 d . . .
Ga3 Ga 0.845260(16) 0.701989(12) -0.062184(14) 0.04243(10) Uani 1 1 d . . .
O3 O 0.81379(9) 0.63938(8) -0.08763(8) 0.0427(6) Uani 1 1 d . . .
C3 C 0.94721(15) 0.66873(12) 0.23378(13) 0.0463(9) Uani 1 1 d . . .
Ga4 Ga 0.809791(16) 0.594604(13) -0.141029(14) 0.04227(10) Uani 1 1 d . . .
O4 O 0.87445(10) 0.79285(8) 0.04075(8) 0.0437(6) Uani 1 1 d . . .
C4 C 0.92197(15) 0.63023(12) 0.24950(13) 0.0466(9) Uani 1 1 d . A .
Ga5 Ga 0.851396(16) 0.751298(13) 0.086340(14) 0.04272(10) Uani 1 1 d . . .
O5 O 0.86758(10) 0.62461(9) 0.13790(9) 0.0488(6) Uani 1 1 d . . .
C5 C 0.95218(15) 0.59835(12) 0.28223(13) 0.0460(9) Uani 1 1 d D . .
Ga6 Ga 0.968904(17) 0.747156(13) 0.185059(14) 0.04376(10) Uani 1 1 d . . .
O6 O 0.87146(10) 0.76622(8) -0.03799(9) 0.0477(6) Uani 1 1 d . . .
C6 C 1.00694(15) 0.60779(12) 0.29734(12) 0.0452(9) Uani 1 1 d . A .
H6 H 1.0281 0.5859 0.3188 0.054 Uiso 1 1 calc R . .
O7 O 1.19794(10) 0.44461(8) 0.19393(9) 0.0479(6) Uani 1 1 d . . .
C7 C 0.9272(3) 0.5538(2) 0.2983(2) 0.0464(16) Uani 0.50 1 d PDU A 1
H7 H 0.8880 0.5607 0.2908 0.056 Uiso 0.50 1 calc PR A 1
O8 O 0.94297(12) 0.79464(10) 0.22541(9) 0.0573(7) Uani 1 1 d . . .
C8 C 0.93331(15) 0.50972(12) 0.26911(13) 0.0461(9) Uani 1 1 d D . .
O9 O 0.98895(11) 0.71595(9) -0.12478(9) 0.0549(7) Uani 1 1 d . . .
C9 C 0.90148(16) 0.50337(12) 0.22467(14) 0.0502(10) Uani 1 1 d . A .
O10 O 0.98458(10) 0.69662(8) 0.13890(9) 0.0482(6) Uani 1 1 d . . .
C10 C 0.90934(16) 0.46627(13) 0.19741(14) 0.0507(10) Uani 1 1 d . . .
O11 O 0.77210(10) 0.64821(9) 0.16883(9) 0.0508(6) Uani 1 1 d . . .
C11 C 0.94951(16) 0.43177(12) 0.21318(14) 0.0506(10) Uani 1 1 d . A .
O12 O 0.91727(10) 0.69884(8) 0.19972(8) 0.0463(6) Uani 1 1 d . . .
C12 C 0.98191(14) 0.43568(12) 0.25772(12) 0.0438(8) Uani 1 1 d D . .
O13 O 0.78442(10) 0.70744(8) -0.03454(8) 0.0451(6) Uani 1 1 d . . .
C13 C 0.97431(15) 0.47537(12) 0.28347(13) 0.0471(9) Uani 1 1 d . A .
H13 H 0.9983 0.4797 0.3127 0.057 Uiso 1 1 calc R . .
O14 O 0.78375(10) 0.73946(8) 0.04065(9) 0.0460(6) Uani 1 1 d . . .
C14 C 1.0267(3) 0.3992(2) 0.2740(2) 0.0464(16) Uani 0.50 1 d PDU A 1
H14 H 1.0127 0.3670 0.2609 0.056 Uiso 0.50 1 calc PR A 1
O15 O 0.71302(12) 0.41613(9) 0.10036(10) 0.0626(8) Uani 1 1 d . . .
H15 H 0.7398 0.4081 0.1212 0.075 Uiso 1 1 calc R . .
C15 C 1.07325(14) 0.41126(12) 0.25429(13) 0.0454(9) Uani 1 1 d D . .
O16 O 0.88607(12) 0.72429(9) -0.18273(10) 0.0596(7) Uani 1 1 d . . .
C16 C 1.08037(15) 0.38763(11) 0.21553(12) 0.0424(8) Uani 1 1 d . A .
O17 O 1.19366(11) 0.54053(9) 0.18632(9) 0.0537(7) Uani 1 1 d . . .
H17 H 1.2078 0.5149 0.1988 0.064 Uiso 1 1 calc R . .
C17 C 1.12282(15) 0.39832(11) 0.19785(12) 0.0425(9) Uani 1 1 d . . .
O18 O 0.79747(11) 0.73188(9) -0.11920(9) 0.0552(7) Uani 1 1 d . . .
C18 C 1.15967(14) 0.43481(11) 0.21620(12) 0.0408(8) Uani 1 1 d . A .
O19 O 1.10245(12) 0.68058(9) 0.20598(10) 0.0594(8) Uani 1 1 d . . .
H19 H 1.0895 0.6967 0.2242 0.071 Uiso 1 1 calc R . .
C19 C 1.15341(14) 0.45926(11) 0.25590(12) 0.0420(8) Uani 1 1 d D . .
O20 O 0.91710(10) 0.77244(8) 0.13009(8) 0.0433(6) Uani 1 1 d . . .
C20 C 1.11088(14) 0.44657(11) 0.27361(12) 0.0411(8) Uani 1 1 d . A .
H20 H 1.1071 0.4628 0.3004 0.049 Uiso 1 1 calc R . .
O21 O 1.04507(10) 0.35293(8) 0.19164(9) 0.0470(6) Uani 1 1 d . . .
C21 C 1.1923(3) 0.4996(2) 0.2769(2) 0.0419(15) Uani 0.50 1 d PDU A 1
H21 H 1.2248 0.4949 0.2653 0.050 Uiso 0.50 1 calc PR A 1
O22 O 1.01567(10) 0.79607(8) 0.17163(8) 0.0453(6) Uani 1 1 d . . .
C22 C 1.16911(14) 0.54892(12) 0.25961(12) 0.0432(8) Uani 1 1 d D . .
O23 O 0.81721(11) 0.81082(9) 0.10531(10) 0.0587(7) Uani 1 1 d . . .
C23 C 1.16932(15) 0.56434(12) 0.21542(13) 0.0441(8) Uani 1 1 d . A .
O24 O 0.88862(11) 0.66999(8) -0.00747(9) 0.0499(6) Uani 1 1 d . . .
C24 C 1.14448(16) 0.60784(13) 0.19878(13) 0.0498(9) Uani 1 1 d . . .
O25 O 0.72946(11) 0.47292(9) -0.10996(10) 0.0584(7) Uani 1 1 d . . .
H25 H 0.7205 0.4984 -0.1254 0.070 Uiso 1 1 calc R . .
C25 C 1.12176(15) 0.63735(12) 0.22602(13) 0.0474(9) Uani 1 1 d . A .
O26 O 0.82306(12) 0.72199(10) 0.22480(10) 0.0585(7) Uani 1 1 d . . .
C26 C 1.12045(15) 0.62335(11) 0.26996(13) 0.0447(9) Uani 1 1 d . . .
O27 O 1.11955(11) 0.78570(9) 0.19411(10) 0.0562(7) Uani 1 1 d . . .
H27 H 1.1340 0.7610 0.2085 0.067 Uiso 1 1 calc R . .
C27 C 1.14375(14) 0.57794(11) 0.28528(13) 0.0441(9) Uani 1 1 d . A .
H1 H 1.1419 0.5667 0.3146 0.053 Uiso 1 1 calc R . .
O28 O 0.90482(10) 0.70098(8) -0.09081(9) 0.0469(6) Uani 1 1 d . C .
C28 C 1.09269(15) 0.65397(12) 0.29809(13) 0.0455(9) Uani 1 1 d . A .
H28 H 1.0994 0.6885 0.2909 0.055 Uiso 1 1 calc R . .
O29 O 0.95225(12) 0.39553(9) 0.18261(10) 0.0617(8) Uani 1 1 d . . .
H29 H 0.9767 0.3761 0.1947 0.074 Uiso 1 1 calc R A .
C29 C 0.9437(3) 0.5451(3) 0.3504(3) 0.0552(17) Uani 0.50 1 d PDU A 1
H29A H 0.9807 0.5327 0.3593 0.066 Uiso 0.50 1 calc PR A 1
H29B H 0.9428 0.5764 0.3665 0.066 Uiso 0.50 1 calc PR A 1
O30 O 1.14310(12) 0.61942(10) 0.15345(10) 0.0618(8) Uani 1 1 d . A .
H30 H 1.1272 0.6460 0.1465 0.074 Uiso 1 1 calc R . .
C30 C 0.9066(4) 0.5086(3) 0.3652(3) 0.076(2) Uani 0.50 1 d PDU A 1
H30A H 0.9060 0.4783 0.3474 0.091 Uiso 0.50 1 calc PR A 1
H30B H 0.8699 0.5221 0.3573 0.091 Uiso 0.50 1 calc PR A 1
O31 O 1.25040(15) 0.63874(16) 0.14321(13) 0.0943(12) Uani 1 1 d . . .
C31 C 0.9223(5) 0.4960(4) 0.4168(3) 0.094(2) Uani 0.50 1 d PDU A 1
H31A H 0.8914 0.4818 0.4258 0.113 Uiso 0.50 1 calc PR A 1
H31B H 0.9334 0.5258 0.4351 0.113 Uiso 0.50 1 calc PR A 1
O32 O 0.69866(13) 0.38185(10) 0.01321(11) 0.0717(9) Uani 1 1 d . . .
H32 H 0.7206 0.3647 0.0040 0.086 Uiso 1 1 calc R . .
C32 C 0.9694(5) 0.4587(4) 0.4261(4) 0.109(4) Uani 0.50 1 d PDU A 1
H32A H 0.9923 0.4654 0.4055 0.164 Uiso 0.50 1 calc PR A 1
H32B H 0.9550 0.4257 0.4206 0.164 Uiso 0.50 1 calc PR A 1
H32C H 0.9902 0.4617 0.4580 0.164 Uiso 0.50 1 calc PR A 1
O33 O 0.76030(11) 0.64734(10) -0.17905(9) 0.0589(7) Uani 1 1 d . . .
C33 C 0.9387(7) 0.5410(5) 0.4492(4) 0.123(4) Uani 0.50 1 d PDU A 2
H33A H 0.9600 0.5358 0.4807 0.185 Uiso 0.50 1 calc PR A 2
H33B H 0.9014 0.5466 0.4493 0.185 Uiso 0.50 1 calc PR A 2
H33C H 0.9524 0.5695 0.4362 0.185 Uiso 0.50 1 calc PR A 2
O34 O 0.88656(10) 0.69377(8) 0.07209(9) 0.0464(6) Uani 1 1 d . . .
C34 C 1.0455(3) 0.3925(3) 0.3259(3) 0.0529(16) Uani 0.50 1 d PDU A 1
H34A H 1.0765 0.3702 0.3332 0.064 Uiso 0.50 1 calc PR A 1
H34B H 1.0571 0.4242 0.3405 0.064 Uiso 0.50 1 calc PR A 1
O35 O 0.85893(11) 0.53265(9) 0.20516(10) 0.0595(8) Uani 1 1 d . . .
H35 H 0.8563 0.5548 0.2236 0.071 Uiso 1 1 calc R A .
C35 C 1.0014(4) 0.3720(4) 0.3450(3) 0.071(2) Uani 0.50 1 d PDU A 1
H35A H 0.9925 0.3387 0.3328 0.085 Uiso 0.50 1 calc PR A 1
H35B H 0.9691 0.3923 0.3346 0.085 Uiso 0.50 1 calc PR A 1
O36 O 0.86354(11) 0.55010(9) -0.10006(9) 0.0532(7) Uani 1 1 d . . .
C36 C 1.0175(5) 0.3701(5) 0.3980(4) 0.101(3) Uani 0.50 1 d PDU A 1
H36A H 1.0254 0.4033 0.4106 0.121 Uiso 0.50 1 calc PR A 1
H36B H 0.9879 0.3567 0.4094 0.121 Uiso 0.50 1 calc PR A 1
O37 O 0.75144(10) 0.56575(8) -0.12319(9) 0.0495(6) Uani 1 1 d . . .
C37 C 1.0674(6) 0.3377(6) 0.4137(5) 0.134(4) Uani 0.50 1 d PDU A 1
H37A H 1.0653 0.3107 0.3922 0.202 Uiso 0.50 1 calc PR A 1
H37B H 1.0693 0.3249 0.4444 0.202 Uiso 0.50 1 calc PR A 1
H37C H 1.0994 0.3570 0.4144 0.202 Uiso 0.50 1 calc PR A 1
O38 O 1.02155(10) 0.71832(8) 0.23340(9) 0.0498(7) Uani 1 1 d . . .
C38 C 1.0800(3) 0.3519(3) 0.3440(3) 0.0546(18) Uani 0.50 1 d PDU A 2
H38A H 1.0591 0.3215 0.3379 0.065 Uiso 0.50 1 calc PR A 2
H38B H 1.1062 0.3511 0.3251 0.065 Uiso 0.50 1 calc PR A 2
O39 O 1.15709(13) 0.54388(10) 0.08642(11) 0.0683(8) Uani 1 1 d . . .
C39 C 1.1107(4) 0.3523(4) 0.3945(3) 0.083(3) Uani 0.50 1 d PDU A 2
H39A H 1.1353 0.3805 0.3999 0.099 Uiso 0.50 1 calc PR A 2
H39B H 1.1328 0.3225 0.4010 0.099 Uiso 0.50 1 calc PR A 2
C40 C 1.2099(3) 0.4956(2) 0.3290(2) 0.0469(15) Uani 0.50 1 d PDU A 1
H40A H 1.1793 0.5031 0.3419 0.056 Uiso 0.50 1 calc PR A 1
H40B H 1.2212 0.4618 0.3376 0.056 Uiso 0.50 1 calc PR A 1
O41 O 0.74713(13) 0.39501(10) -0.05610(11) 0.0686(8) Uani 1 1 d . . .
H41 H 0.7502 0.3727 -0.0366 0.082 Uiso 1 1 calc R . .
C41 C 1.2555(3) 0.5297(3) 0.3496(3) 0.0524(17) Uani 0.50 1 d PDU A 1
H41A H 1.2796 0.5307 0.3289 0.063 Uiso 0.50 1 calc PR A 1
H41B H 1.2406 0.5628 0.3502 0.063 Uiso 0.50 1 calc PR A 1
C42 C 1.2884(4) 0.5179(4) 0.3973(3) 0.067(2) Uani 0.50 1 d PDU A 1
H42A H 1.3055 0.4856 0.3976 0.080 Uiso 0.50 1 calc PR A 1
H42B H 1.3167 0.5425 0.4077 0.080 Uiso 0.50 1 calc PR A 1
O43 O 1.06952(13) 0.68680(12) 0.10353(11) 0.0727(9) Uani 1 1 d . . .
C43 C 1.2509(5) 0.5178(5) 0.4279(4) 0.108(4) Uani 0.50 1 d PDU A 1
H43A H 1.2332 0.5494 0.4262 0.161 Uiso 0.50 1 calc PR A 1
H43B H 1.2710 0.5115 0.4596 0.161 Uiso 0.50 1 calc PR A 1
H43C H 1.2241 0.4923 0.4179 0.161 Uiso 0.50 1 calc PR A 1
O44 O 0.82568(12) 0.54007(10) 0.10275(10) 0.0647(8) Uani 1 1 d . . .
C44 C 1.2678(4) 0.5329(3) 0.4021(3) 0.0481(19) Uani 0.50 1 d PDU A 2
H44A H 1.2352 0.5459 0.4092 0.058 Uiso 0.50 1 calc PR A 2
H44B H 1.2976 0.5555 0.4147 0.058 Uiso 0.50 1 calc PR A 2
C45 C 1.2810(3) 0.4808(3) 0.4236(2) 0.0502(19) Uani 0.50 1 d PDU A 2
H45A H 1.2695 0.4561 0.3996 0.075 Uiso 0.50 1 calc PR A 2
H45B H 1.2622 0.4758 0.4476 0.075 Uiso 0.50 1 calc PR A 2
H45C H 1.3195 0.4779 0.4368 0.075 Uiso 0.50 1 calc PR A 2
O46 O 0.88028(11) 0.46117(9) 0.15224(9) 0.0586(8) Uani 1 1 d . A .
H46 H 0.8582 0.4840 0.1454 0.070 Uiso 1 1 calc R . .
C46 C 1.11407(16) 0.64858(13) 0.34998(13) 0.0494(9) Uani 1 1 d . . .
H46A H 1.0925 0.6694 0.3651 0.059 Uiso 1 1 calc R A .
H46B H 1.1087 0.6145 0.3583 0.059 Uiso 1 1 calc R . .
O47 O 0.80971(13) 0.37948(11) 0.13525(13) 0.0782(10) Uani 1 1 d . . .
C47 C 1.17196(16) 0.66130(13) 0.36899(14) 0.0528(10) Uani 1 1 d . A .
H47A H 1.1776 0.6955 0.3611 0.063 Uiso 1 1 calc R . .
H47B H 1.1939 0.6404 0.3542 0.063 Uiso 1 1 calc R . .
O48 O 0.92874(17) 0.40487(14) 0.08383(14) 0.1027(13) Uani 1 1 d . . .
C48 C 1.1912(2) 0.65512(16) 0.42117(15) 0.0654(12) Uani 1 1 d . . .
H48A H 1.1700 0.6768 0.4360 0.079 Uiso 1 1 calc R A .
H48B H 1.1843 0.6213 0.4291 0.079 Uiso 1 1 calc R . .
C49 C 1.2487(2) 0.66596(16) 0.44020(16) 0.0719(14) Uani 1 1 d . A .
H49A H 1.2701 0.6446 0.4259 0.108 Uiso 1 1 calc R . .
H49B H 1.2583 0.6605 0.4734 0.108 Uiso 1 1 calc R . .
H49C H 1.2557 0.6999 0.4338 0.108 Uiso 1 1 calc R . .
C50 C 0.95001(15) 0.84564(11) 0.03869(12) 0.0426(9) Uani 1 1 d . . .
C51 C 0.92337(14) 0.81391(11) 0.06149(13) 0.0424(8) Uani 1 1 d . . .
O52 O 1.19080(12) 0.72086(10) 0.17954(11) 0.0687(9) Uani 1 1 d . . .
H52 H 1.2132 0.7032 0.1714 0.082 Uiso 1 1 calc R . .
C52 C 0.94568(14) 0.80183(11) 0.10646(13) 0.0441(9) Uani 1 1 d . . .
C53 C 0.99627(15) 0.81569(11) 0.12955(12) 0.0430(9) Uani 1 1 d . . .
O54 O 1.0851(2) 0.5419(3) -0.00188(19) 0.086(2) Uani 0.50 1 d P . .
C54 C 1.02417(15) 0.84787(11) 0.10819(12) 0.0437(9) Uani 1 1 d . . .
C55 C 1.00005(15) 0.86176(11) 0.06294(13) 0.0474(9) Uani 1 1 d . . .
H55 H 1.0189 0.8833 0.0481 0.057 Uiso 1 1 calc R . .
C56 C 1.08038(15) 0.86474(12) 0.13255(13) 0.0472(9) Uani 1 1 d . . .
H56 H 1.0824 0.8635 0.1661 0.057 Uiso 1 1 calc R . .
O57 O 1.0037(7) 0.5946(5) 0.1285(5) 0.089(5) Uani 0.25 1 d P B 2
C57 C 1.12200(15) 0.82983(12) 0.12492(14) 0.0474(9) Uani 1 1 d . . .
C58 C 1.13830(16) 0.79221(13) 0.15526(14) 0.0521(10) Uani 1 1 d . . .
C59 C 1.17638(16) 0.75875(14) 0.14902(16) 0.0563(11) Uani 1 1 d . . .
C60 C 1.19868(17) 0.76269(14) 0.11228(16) 0.0585(11) Uani 1 1 d . C .
C61 C 1.18459(16) 0.80136(14) 0.08112(14) 0.0562(11) Uani 1 1 d D . .
C62 C 1.14545(15) 0.83367(13) 0.08871(14) 0.0508(10) Uani 1 1 d . C .
H62 H 1.1346 0.8596 0.0677 0.061 Uiso 1 1 calc R . .
O63 O 1.09169(13) 0.69879(9) -0.11301(11) 0.0715(9) Uani 1 1 d . . .
H63 H 1.0667 0.7152 -0.1294 0.086 Uiso 1 1 calc R . .
C63 C 1.2115(6) 0.8030(4) 0.0421(5) 0.060(3) Uani 0.25 1 d PDU C 1
O64 O 1.17526(17) 0.65719(10) -0.05337(13) 0.0953(13) Uani 1 1 d . C .
H64 H 1.2022 0.6492 -0.0327 0.114 Uiso 1 1 calc R . .
C64 C 1.17846(16) 0.77815(13) -0.00021(14) 0.0524(10) Uani 1 1 d D . .
C65 C 1.19226(19) 0.73004(15) -0.01094(16) 0.0646(12) Uani 1 1 d . C .
C66 C 1.1620(2) 0.70513(14) -0.04683(17) 0.0685(13) Uani 1 1 d . . .
C67 C 1.11911(19) 0.72668(13) -0.07704(16) 0.0603(11) Uani 1 1 d . C .
C68 C 1.10451(16) 0.77443(12) -0.06948(14) 0.0518(10) Uani 1 1 d D . .
C69 C 1.13444(16) 0.79837(12) -0.03022(14) 0.0515(10) Uani 1 1 d . C .
H69 H 1.1238 0.8302 -0.0240 0.062 Uiso 1 1 calc R . .
C70 C 1.0576(3) 0.7997(2) -0.1019(3) 0.0512(17) Uani 0.50 1 d PDU C 1
H70 H 1.0507 0.7800 -0.1307 0.061 Uiso 0.50 1 calc PR C 1
C71 C 1.00736(15) 0.79413(11) -0.08566(12) 0.0445(9) Uani 1 1 d D . .
C72 C 0.97722(16) 0.75176(12) -0.09691(13) 0.0480(9) Uani 1 1 d . C .
C73 C 0.93342(15) 0.74409(11) -0.07987(13) 0.0473(9) Uani 1 1 d . . .
C74 C 0.91632(15) 0.77764(11) -0.05232(13) 0.0458(9) Uani 1 1 d . C .
C75 C 0.94460(15) 0.82212(11) -0.04235(12) 0.0432(9) Uani 1 1 d . . .
C76 C 0.98951(15) 0.82775(11) -0.05858(12) 0.0448(9) Uani 1 1 d . C .
H76 H 1.0097 0.8567 -0.0506 0.054 Uiso 1 1 calc R . .
C77 C 0.92598(15) 0.85826(11) -0.01105(12) 0.0438(9) Uani 1 1 d . C .
H77 H 0.8865 0.8540 -0.0167 0.053 Uiso 1 1 calc R . .
C78 C 1.09138(16) 0.91815(12) 0.12207(14) 0.0509(10) Uani 1 1 d . . .
H78A H 1.1287 0.9262 0.1381 0.061 Uiso 1 1 calc R . .
H78B H 1.0878 0.9215 0.0887 0.061 Uiso 1 1 calc R . .
C79 C 1.05498(17) 0.95439(13) 0.13608(15) 0.0583(11) Uani 1 1 d . . .
H79A H 1.0535 0.9470 0.1679 0.070 Uiso 1 1 calc R . .
H79B H 1.0186 0.9501 0.1160 0.070 Uiso 1 1 calc R . .
C80 C 1.0711(2) 1.00713(14) 0.13385(17) 0.0692(13) Uani 1 1 d . . .
H80A H 1.1068 1.0117 0.1550 0.083 Uiso 1 1 calc R . .
H80B H 1.0744 1.0140 0.1024 0.083 Uiso 1 1 calc R . .
O81 O 0.86901(10) 0.62537(8) 0.23156(9) 0.0476(6) Uani 1 1 d . . .
C81 C 1.0339(2) 1.04350(16) 0.1456(2) 0.0935(19) Uani 1 1 d . . .
H81A H 0.9976 1.0375 0.1269 0.140 Uiso 1 1 calc R . .
H81B H 1.0450 1.0763 0.1394 0.140 Uiso 1 1 calc R . .
H81C H 1.0345 1.0406 0.1781 0.140 Uiso 1 1 calc R . .
C82 C 1.220(2) 0.8576(8) 0.0356(13) 0.061(3) Uani 0.25 1 d PDU C 1
H82A H 1.1843 0.8736 0.0297 0.074 Uiso 0.25 1 calc PR C 1
H82B H 1.2416 0.8707 0.0649 0.074 Uiso 0.25 1 calc PR C 1
C83 C 1.2455(9) 0.8728(9) -0.0026(11) 0.071(3) Uani 0.25 1 d PDU C 1
H83A H 1.2226 0.8617 -0.0323 0.086 Uiso 0.25 1 calc PR C 1
H83B H 1.2471 0.9087 -0.0034 0.086 Uiso 0.25 1 calc PR C 1
C84 C 1.3014(8) 0.8529(7) 0.0026(8) 0.081(4) Uani 0.25 1 d PDU C 1
H84A H 1.2990 0.8171 0.0053 0.097 Uiso 0.25 1 calc PR C 1
H84B H 1.3233 0.8647 0.0325 0.097 Uiso 0.25 1 calc PR C 1
C85 C 1.3332(12) 0.8625(10) -0.0325(10) 0.119(6) Uani 0.25 1 d PDU C 1
H85A H 1.3653 0.8423 -0.0256 0.179 Uiso 0.25 1 calc PR C 1
H85B H 1.3434 0.8969 -0.0314 0.179 Uiso 0.25 1 calc PR C 1
H85C H 1.3113 0.8546 -0.0632 0.179 Uiso 0.25 1 calc PR C 1
C86 C 1.2657(3) 0.9084(2) -0.0227(3) 0.0872(19) Uani 0.75 1 d PDU C 2
H86A H 1.2848 0.9273 0.0044 0.105 Uiso 0.75 1 calc PR C 2
H86B H 1.2308 0.9242 -0.0353 0.105 Uiso 0.75 1 calc PR C 2
O87 O 0.77083(12) 0.46972(10) 0.17405(10) 0.0663(8) Uani 1 1 d . . .
H87 H 0.7745 0.4409 0.1661 0.080 Uiso 1 1 calc R . .
C87 C 1.2983(5) 0.9110(3) -0.0596(4) 0.127(3) Uani 0.75 1 d PDU C 2
H87A H 1.3056 0.8780 -0.0686 0.191 Uiso 0.75 1 calc PR C 2
H87B H 1.3321 0.9279 -0.0468 0.191 Uiso 0.75 1 calc PR C 2
H87C H 1.2778 0.9287 -0.0864 0.191 Uiso 0.75 1 calc PR C 2
O88 O 0.96921(11) 0.62026(10) -0.09717(10) 0.0591(7) Uani 1 1 d . . .
C88 C 1.066(2) 0.8521(7) -0.117(3) 0.059(2) Uani 0.50 1 d PDU C 1
H88A H 1.0366 0.8613 -0.1437 0.071 Uiso 0.50 1 calc PR C 1
H88B H 1.0666 0.8750 -0.0919 0.071 Uiso 0.50 1 calc PR C 1
O89 O 0.74610(12) 0.56029(10) 0.18884(10) 0.0640(8) Uani 1 1 d . . .
H89 H 0.7359 0.5891 0.1903 0.077 Uiso 1 1 calc R . .
C89 C 1.1198(12) 0.8559(7) -0.1312(10) 0.076(3) Uani 0.50 1 d PDU C 1
H89A H 1.1504 0.8529 -0.1039 0.091 Uiso 0.50 1 calc PR C 1
H89B H 1.1225 0.8301 -0.1533 0.091 Uiso 0.50 1 calc PR C 1
C90 C 1.1194(6) 0.9059(6) -0.1529(6) 0.098(3) Uani 0.50 1 d PDU C 1
H90A H 1.0877 0.9082 -0.1792 0.117 Uiso 0.50 1 calc PR C 1
H90B H 1.1156 0.9307 -0.1302 0.117 Uiso 0.50 1 calc PR C 1
C91 C 1.1681(6) 0.9179(6) -0.1696(7) 0.149(5) Uani 0.50 1 d PDU C 1
H91A H 1.1685 0.8978 -0.1963 0.223 Uiso 0.50 1 calc PR C 1
H91B H 1.2003 0.9116 -0.1451 0.223 Uiso 0.50 1 calc PR C 1
H91C H 1.1671 0.9523 -0.1782 0.223 Uiso 0.50 1 calc PR C 1
C92 C 1.1002(7) 0.9285(7) -0.1839(6) 0.159(6) Uani 0.50 1 d PDU C 2
H92A H 1.1136 0.9597 -0.1920 0.238 Uiso 0.50 1 calc PR C 2
H92B H 1.0641 0.9328 -0.1800 0.238 Uiso 0.50 1 calc PR C 2
H92C H 1.0994 0.9049 -0.2085 0.238 Uiso 0.50 1 calc PR C 2
C93 C 0.93549(16) 0.91170(11) -0.02281(13) 0.0501(10) Uani 1 1 d . . .
H93A H 0.9743 0.9172 -0.0176 0.060 Uiso 1 1 calc R C .
H93B H 0.9187 0.9173 -0.0557 0.060 Uiso 1 1 calc R . .
C94 C 0.91336(19) 0.94821(12) 0.00527(14) 0.0586(11) Uani 1 1 d . C .
H94A H 0.8751 0.9410 0.0018 0.070 Uiso 1 1 calc R . .
H94B H 0.9319 0.9438 0.0380 0.070 Uiso 1 1 calc R . .
C95 C 0.9187(2) 1.00086(14) -0.00756(18) 0.0760(15) Uani 1 1 d . . .
H95A H 0.9563 1.0070 -0.0076 0.091 Uiso 1 1 calc R C .
H95B H 0.8968 1.0061 -0.0392 0.091 Uiso 1 1 calc R . .
C96 C 0.9026(3) 1.03714(17) 0.0230(2) 0.099(2) Uani 1 1 d . C .
H96A H 0.8658 1.0308 0.0243 0.148 Uiso 1 1 calc R . .
H96B H 0.9050 1.0699 0.0109 0.148 Uiso 1 1 calc R . .
H96C H 0.9264 1.0347 0.0539 0.148 Uiso 1 1 calc R . .
C97 C 0.69303(15) 0.64820(12) 0.10353(14) 0.0481(9) Uani 1 1 d . . .
C98 C 0.74432(16) 0.66348(13) 0.12640(13) 0.0486(9) Uani 1 1 d . . .
C99 C 0.77041(14) 0.69680(12) 0.10476(13) 0.0451(9) Uani 1 1 d . . .
C100 C 0.75072(15) 0.71051(12) 0.06043(14) 0.0476(9) Uani 1 1 d . . .
C101 C 0.70052(14) 0.69488(12) 0.03575(14) 0.0471(9) Uani 1 1 d . . .
C102 C 0.67293(15) 0.66390(12) 0.05877(14) 0.0486(9) Uani 1 1 d . . .
H102 H 0.6385 0.6531 0.0427 0.058 Uiso 1 1 calc R . .
C103 C 0.68005(15) 0.70761(13) -0.01432(14) 0.0483(9) Uani 1 1 d . . .
H103 H 0.6991 0.7380 -0.0191 0.058 Uiso 1 1 calc R . .
C104 C 0.69787(15) 0.66847(12) -0.04316(13) 0.0471(9) Uani 1 1 d . . .
C105 C 0.74815(14) 0.67007(11) -0.05083(13) 0.0430(8) Uani 1 1 d . . .
C106 C 0.76501(14) 0.63508(12) -0.07736(13) 0.0441(9) Uani 1 1 d . . .
C107 C 0.73255(15) 0.59646(12) -0.09598(13) 0.0462(9) Uani 1 1 d . . .
C108 C 0.68264(15) 0.59234(12) -0.08666(13) 0.0479(9) Uani 1 1 d . . .
C109 C 0.66629(16) 0.62832(13) -0.06107(13) 0.0503(10) Uani 1 1 d . . .
H109 H 0.6320 0.6256 -0.0554 0.060 Uiso 1 1 calc R . .
C110 C 0.64877(15) 0.54738(12) -0.10474(14) 0.0492(9) Uani 1 1 d . . .
H110 H 0.6575 0.5377 -0.1340 0.059 Uiso 1 1 calc R . .
C111 C 0.66449(15) 0.50460(12) -0.07133(14) 0.0477(9) Uani 1 1 d . . .
C112 C 0.70130(15) 0.46948(13) -0.07751(14) 0.0506(9) Uani 1 1 d . . .
C113 C 0.71151(16) 0.42886(13) -0.04887(16) 0.0560(11) Uani 1 1 d . . .
C114 C 0.68696(17) 0.42356(13) -0.01388(15) 0.0555(11) Uani 1 1 d . . .
C115 C 0.65184(15) 0.45927(13) -0.00515(14) 0.0514(10) Uani 1 1 d . . .
C116 C 0.64188(15) 0.49867(13) -0.03436(14) 0.0481(9) Uani 1 1 d . . .
H116 H 0.6183 0.5231 -0.0290 0.058 Uiso 1 1 calc R . .
C117 C 0.62640(16) 0.45481(14) 0.03460(16) 0.0579(11) Uani 1 1 d . . .
H117 H 0.6306 0.4201 0.0447 0.069 Uiso 1 1 calc R . .
C118 C 0.65622(15) 0.48511(13) 0.07529(14) 0.0513(9) Uani 1 1 d . . .
C119 C 0.69927(17) 0.46413(13) 0.10712(15) 0.0550(10) Uani 1 1 d . . .
C120 C 0.72840(17) 0.49051(13) 0.14354(15) 0.0555(10) Uani 1 1 d . . .
O121 O 1.23469(14) 0.70677(11) 0.01857(12) 0.0817(11) Uani 1 1 d . . .
H121 H 1.2366 0.6780 0.0097 0.098 Uiso 1 1 calc R C .
C121 C 0.71533(17) 0.53849(13) 0.14974(15) 0.0555(10) Uani 1 1 d . . .
C122 C 0.67267(16) 0.56101(13) 0.11914(15) 0.0513(9) Uani 1 1 d . . .
C123 C 0.64409(16) 0.53319(13) 0.08251(14) 0.0519(10) Uani 1 1 d . . .
H123 H 0.6148 0.5479 0.0613 0.062 Uiso 1 1 calc R . .
C124 C 0.66126(15) 0.61403(13) 0.12654(15) 0.0511(9) Uani 1 1 d . . .
H124 H 0.6745 0.6199 0.1602 0.061 Uiso 1 1 calc R . .
C125 C 0.62076(15) 0.71928(14) -0.02945(15) 0.0568(11) Uani 1 1 d . . .
H12A H 0.6003 0.6901 -0.0251 0.068 Uiso 1 1 calc R . .
H12B H 0.6112 0.7271 -0.0626 0.068 Uiso 1 1 calc R . .
C126 C 0.60429(17) 0.76206(15) -0.00299(16) 0.0613(11) Uani 1 1 d D . .
H12C H 0.6074 0.7521 0.0291 0.074 Uiso 1 1 calc R . .
H12D H 0.6290 0.7896 -0.0025 0.074 Uiso 1 1 calc R . .
C127 C 0.5482(2) 0.7784(2) -0.0242(2) 0.106(2) Uani 1 1 d D . .
H12E H 0.5236 0.7506 -0.0256 0.127 Uiso 1 1 calc R . .
H12F H 0.5454 0.7895 -0.0560 0.127 Uiso 1 1 calc R . .
C128 C 0.5312(3) 0.8216(3) 0.0045(3) 0.138(3) Uani 1 1 d . . .
H12G H 0.5395 0.8126 0.0370 0.207 Uiso 1 1 calc R . .
H12H H 0.4928 0.8274 -0.0067 0.207 Uiso 1 1 calc R . .
H12I H 0.5507 0.8511 0.0007 0.207 Uiso 1 1 calc R . .
C129 C 0.58889(15) 0.55723(14) -0.11628(14) 0.0532(10) Uani 1 1 d . . .
H12J H 0.5808 0.5857 -0.1369 0.064 Uiso 1 1 calc R . .
H12K H 0.5786 0.5654 -0.0877 0.064 Uiso 1 1 calc R . .
C130 C 0.55559(17) 0.51396(17) -0.13933(17) 0.0682(13) Uani 1 1 d D . .
H13A H 0.5674 0.5051 -0.1670 0.082 Uiso 1 1 calc R . .
H13B H 0.5632 0.4859 -0.1181 0.082 Uiso 1 1 calc R . .
C131 C 0.4972(2) 0.5218(2) -0.1530(2) 0.100(2) Uani 1 1 d D . .
H13C H 0.4862 0.5334 -0.1256 0.120 Uiso 1 1 calc R . .
H13D H 0.4898 0.5484 -0.1758 0.120 Uiso 1 1 calc R . .
C132 C 0.4635(3) 0.4815(3) -0.1718(3) 0.154(4) Uani 1 1 d D . .
H13E H 0.4715 0.4709 -0.2003 0.230 Uiso 1 1 calc R . .
H13F H 0.4260 0.4915 -0.1781 0.230 Uiso 1 1 calc R . .
H13G H 0.4698 0.4546 -0.1497 0.230 Uiso 1 1 calc R . .
C133 C 0.56550(17) 0.46523(15) 0.02075(17) 0.0644(12) Uani 1 1 d . . .
H13H H 0.5517 0.4639 0.0485 0.077 Uiso 1 1 calc R . .
H13I H 0.5594 0.4985 0.0080 0.077 Uiso 1 1 calc R . .
C134 C 0.5346(2) 0.42913(17) -0.01462(19) 0.0783(15) Uani 1 1 d D . .
H13J H 0.4977 0.4414 -0.0264 0.094 Uiso 1 1 calc R . .
H13K H 0.5513 0.4279 -0.0407 0.094 Uiso 1 1 calc R . .
C135 C 0.5320(3) 0.3787(2) 0.0029(2) 0.106(2) Uani 1 1 d D . .
H13L H 0.5688 0.3670 0.0163 0.127 Uiso 1 1 calc R . .
H13M H 0.5157 0.3572 -0.0232 0.127 Uiso 1 1 calc R . .
O136 O 1.23632(12) 0.72972(12) 0.10627(11) 0.0741(9) Uani 1 1 d . . .
H136 H 1.2418 0.7091 0.1275 0.089 Uiso 1 1 calc R C .
C136 C 0.5006(5) 0.3746(4) 0.0387(3) 0.187(5) Uani 1 1 d . . .
H13N H 0.5146 0.3978 0.0635 0.281 Uiso 1 1 calc R . .
H13O H 0.5038 0.3415 0.0511 0.281 Uiso 1 1 calc R . .
H13P H 0.4630 0.3819 0.0246 0.281 Uiso 1 1 calc R . .
C137 C 0.60194(16) 0.62634(14) 0.11438(16) 0.0586(11) Uani 1 1 d D . .
H13Q H 0.5833 0.6023 0.1292 0.070 Uiso 1 1 calc R . .
H13R H 0.5876 0.6232 0.0808 0.070 Uiso 1 1 calc R . .
C138 C 0.58960(19) 0.67737(16) 0.1289(2) 0.0773(15) Uani 1 1 d D . .
H13S H 0.6070 0.6814 0.1619 0.093 Uiso 1 1 calc R . .
H13T H 0.6058 0.7013 0.1120 0.093 Uiso 1 1 calc R . .
C139 C 0.5326(3) 0.6891(3) 0.1213(3) 0.148(3) Uani 1 1 d D . .
H13U H 0.5167 0.6668 0.1400 0.177 Uiso 1 1 calc R . .
H13V H 0.5146 0.6831 0.0887 0.177 Uiso 1 1 calc R . .
C140 C 0.5217(5) 0.7414(3) 0.1332(4) 0.201(5) Uani 1 1 d D . .
H14A H 0.5451 0.7499 0.1631 0.302 Uiso 1 1 calc R . .
H14B H 0.4844 0.7445 0.1344 0.302 Uiso 1 1 calc R . .
H14C H 0.5285 0.7634 0.1097 0.302 Uiso 1 1 calc R . .
C157 C 1.0941(4) 0.4292(3) 0.0113(3) 0.064(3) Uani 0.50 1 d P . .
H15A H 1.1048 0.4279 -0.0177 0.096 Uiso 0.50 1 calc PR . .
H15B H 1.1059 0.3996 0.0290 0.096 Uiso 0.50 1 calc PR . .
H15C H 1.1106 0.4576 0.0290 0.096 Uiso 0.50 1 calc PR . .
O164 O 0.9557(3) 0.5697(3) 0.1265(3) 0.041(2) Uani 0.25 1 d P B 1
C200 C 0.8001(2) 0.48681(18) 0.04055(19) 0.0857(17) Uani 1 1 d . . .
H20A H 0.8349 0.4709 0.0512 0.129 Uiso 1 1 calc R . .
H20B H 0.7919 0.4912 0.0072 0.129 Uiso 1 1 calc R . .
H20C H 0.7725 0.4666 0.0483 0.129 Uiso 1 1 calc R . .
C201 C 0.80164(16) 0.53407(15) 0.06276(15) 0.0591(11) Uani 1 1 d . . .
C202 C 0.7714(2) 0.57449(19) 0.03550(19) 0.0876(17) Uani 1 1 d . . .
H20D H 0.7359 0.5629 0.0190 0.131 Uiso 1 1 calc R . .
H20E H 0.7905 0.5861 0.0134 0.131 Uiso 1 1 calc R . .
H20F H 0.7676 0.6011 0.0561 0.131 Uiso 1 1 calc R . .
C203 C 1.0099(3) 0.3893(3) 0.0023(3) 0.052(2) Uani 0.50 1 d P . .
H20G H 0.9767 0.3979 0.0102 0.077 Uiso 0.50 1 calc PR . .
H20H H 1.0300 0.3661 0.0248 0.077 Uiso 0.50 1 calc PR . .
H20I H 1.0018 0.3746 -0.0283 0.077 Uiso 0.50 1 calc PR . .
C204 C 1.0417(4) 0.4328(3) 0.0026(3) 0.069(3) Uani 0.50 1 d P . .
O205 O 1.0202(3) 0.4717(3) 0.0009(4) 0.116(3) Uani 0.50 1 d P . .
C206 C 1.0291(5) 0.5145(5) 0.1242(4) 0.106(4) Uani 0.50 1 d P B .
H20J H 1.0278 0.4829 0.1388 0.159 Uiso 0.50 1 calc PR . .
H20K H 1.0663 0.5241 0.1278 0.159 Uiso 0.50 1 calc PR . .
H20L H 1.0111 0.5122 0.0915 0.159 Uiso 0.50 1 calc PR . .
C207 C 1.0003(4) 0.5535(3) 0.1473(3) 0.066(3) Uani 0.50 1 d P . .
C208 C 1.0185(3) 0.5504(3) 0.1964(2) 0.0502(19) Uani 0.50 1 d P B .
H20M H 1.0403 0.5789 0.2081 0.075 Uiso 0.50 1 calc PR . .
H20N H 1.0399 0.5209 0.2048 0.075 Uiso 0.50 1 calc PR . .
H20O H 0.9877 0.5493 0.2097 0.075 Uiso 0.50 1 calc PR . .
C209 C 1.1073(2) 0.6717(2) 0.04289(19) 0.0894(17) Uani 1 1 d . . .
H2 H 1.1336 0.6539 0.0664 0.134 Uiso 1 1 calc R . .
H3 H 1.1257 0.6958 0.0284 0.134 Uiso 1 1 calc R . .
H4 H 1.0879 0.6489 0.0196 0.134 Uiso 1 1 calc R . .
C210 C 1.06983(18) 0.69641(15) 0.06410(15) 0.0584(11) Uani 1 1 d . . .
C211 C 1.0330(2) 0.73308(17) 0.03690(17) 0.0814(16) Uani 1 1 d . . .
H21A H 0.9994 0.7329 0.0461 0.122 Uiso 1 1 calc R . .
H21B H 1.0261 0.7252 0.0042 0.122 Uiso 1 1 calc R . .
H21C H 1.0494 0.7654 0.0424 0.122 Uiso 1 1 calc R . .
C90A C 1.1380(6) 0.9092(6) -0.1378(6) 0.100(3) Uani 0.50 1 d PDU C 2
H90C H 1.1757 0.9081 -0.1392 0.119 Uiso 0.50 1 calc PR C 2
H90D H 1.1348 0.9288 -0.1111 0.119 Uiso 0.50 1 calc PR C 2
C89A C 1.1141(13) 0.8580(7) -0.1375(10) 0.077(3) Uani 0.50 1 d PDU C 2
H89C H 1.1436 0.8347 -0.1267 0.093 Uiso 0.50 1 calc PR C 2
H89D H 1.0956 0.8491 -0.1693 0.093 Uiso 0.50 1 calc PR C 2
C88A C 1.074(2) 0.8525(7) -0.107(3) 0.060(2) Uani 0.50 1 d PDU C 2
H88C H 1.0421 0.8720 -0.1205 0.072 Uiso 0.50 1 calc PR C 2
H88D H 1.0909 0.8657 -0.0762 0.072 Uiso 0.50 1 calc PR C 2
C70A C 1.0573(3) 0.7991(2) -0.1021(3) 0.0506(17) Uani 0.50 1 d PDU C 2
H70A H 1.0512 0.7830 -0.1328 0.061 Uiso 0.50 1 calc PR C 2
C83A C 1.2561(3) 0.8581(2) -0.0072(3) 0.0699(19) Uani 0.75 1 d PDU C 2
H83C H 1.2908 0.8426 0.0071 0.084 Uiso 0.75 1 calc PR C 2
H83D H 1.2382 0.8384 -0.0342 0.084 Uiso 0.75 1 calc PR C 2
C82A C 1.2218(7) 0.8584(3) 0.0271(4) 0.0599(18) Uani 0.75 1 d PDU C 2
H82C H 1.1875 0.8748 0.0133 0.072 Uiso 0.75 1 calc PR C 2
H82D H 1.2402 0.8770 0.0547 0.072 Uiso 0.75 1 calc PR C 2
C63A C 1.2109(2) 0.80651(18) 0.04127(19) 0.0580(14) Uani 0.75 1 d PDU C 2
H63A H 1.2464 0.7900 0.0511 0.070 Uiso 0.75 1 calc PR C 2
C41A C 1.2594(3) 0.5279(3) 0.3503(2) 0.0521(16) Uani 0.50 1 d PDU A 2
H41C H 1.2535 0.5606 0.3361 0.062 Uiso 0.50 1 calc PR A 2
H41D H 1.2921 0.5144 0.3439 0.062 Uiso 0.50 1 calc PR A 2
C40A C 1.2126(3) 0.4956(2) 0.3282(2) 0.0473(15) Uani 0.50 1 d PDU A 2
H40C H 1.1828 0.5032 0.3421 0.057 Uiso 0.50 1 calc PR A 2
H40D H 1.2231 0.4614 0.3358 0.057 Uiso 0.50 1 calc PR A 2
C21A C 1.1921(3) 0.4997(2) 0.2764(2) 0.0416(15) Uani 0.50 1 d PDU A 2
H21D H 1.2239 0.4952 0.2638 0.050 Uiso 0.50 1 calc PR A 2
C14A C 1.0274(3) 0.3996(2) 0.2752(2) 0.0476(16) Uani 0.50 1 d PDU A 2
H14D H 1.0135 0.3671 0.2629 0.057 Uiso 0.50 1 calc PR A 2
C34A C 1.0417(3) 0.3950(3) 0.3276(3) 0.0520(16) Uani 0.50 1 d PDU A 2
H34C H 1.0087 0.3902 0.3379 0.062 Uiso 0.50 1 calc PR A 2
H34D H 1.0588 0.4255 0.3415 0.062 Uiso 0.50 1 calc PR A 2
C37A C 1.0755(5) 0.3550(5) 0.4286(4) 0.119(4) Uani 0.50 1 d PDU A 2
H37D H 1.0618 0.3882 0.4290 0.178 Uiso 0.50 1 calc PR A 2
H37E H 1.0968 0.3464 0.4593 0.178 Uiso 0.50 1 calc PR A 2
H37F H 1.0457 0.3323 0.4191 0.178 Uiso 0.50 1 calc PR A 2
C31A C 0.9424(5) 0.4968(4) 0.4206(3) 0.098(3) Uani 0.50 1 d PDU A 2
H31C H 0.9233 0.4692 0.4303 0.117 Uiso 0.50 1 calc PR A 2
H31D H 0.9802 0.4874 0.4248 0.117 Uiso 0.50 1 calc PR A 2
C30A C 0.9170(4) 0.5089(4) 0.3695(3) 0.080(2) Uani 0.50 1 d PDU A 2
H30C H 0.9150 0.4787 0.3514 0.096 Uiso 0.50 1 calc PR A 2
H30D H 0.8801 0.5203 0.3664 0.096 Uiso 0.50 1 calc PR A 2
C29A C 0.9460(3) 0.5465(3) 0.3493(3) 0.0556(17) Uani 0.50 1 d PDU A 2
H29C H 0.9842 0.5374 0.3565 0.067 Uiso 0.50 1 calc PR A 2
H29D H 0.9435 0.5779 0.3646 0.067 Uiso 0.50 1 calc PR A 2
C7A C 0.9266(3) 0.5540(2) 0.2976(2) 0.0458(16) Uani 0.50 1 d PDU A 2
H7A H 0.8874 0.5608 0.2908 0.055 Uiso 0.50 1 calc PR A 2

loop_
_atom_site_aniso_label
_atom_site_aniso_U_11
_atom_site_aniso_U_22
_atom_site_aniso_U_33
_atom_site_aniso_U_23
_atom_site_aniso_U_13
_atom_site_aniso_U_12
Ga1 0.0446(2) 0.03310(19) 0.0488(2) 0.00228(16) -0.00064(18) 0.00341(16)
O1 0.0437(14) 0.0327(12) 0.0558(15) 0.0031(11) -0.0045(12) 0.0004(10)
C1 0.044(2) 0.0338(17) 0.051(2) 0.0002(15) -0.0027(17) 0.0017(15)
Ga2 0.0492(2) 0.02543(17) 0.0494(2) -0.00107(15) -0.00130(19) -0.00540(16)
O2 0.0506(15) 0.0286(11) 0.0488(14) -0.0038(10) 0.0005(12) -0.0031(10)
C2 0.052(2) 0.0324(17) 0.048(2) 0.0040(15) -0.0039(17) 0.0001(16)
Ga3 0.0448(2) 0.02457(16) 0.0493(2) 0.00028(15) -0.00389(18) -0.00102(15)
O3 0.0410(13) 0.0287(11) 0.0522(14) -0.0004(10) 0.0001(11) -0.0009(10)
C3 0.048(2) 0.0313(16) 0.049(2) 0.0075(15) -0.0058(17) 0.0052(15)
Ga4 0.0435(2) 0.02644(17) 0.0492(2) -0.00048(15) -0.00253(18) -0.00163(15)
O4 0.0445(14) 0.0254(11) 0.0501(14) 0.0001(10) -0.0085(11) 0.0001(10)
C4 0.050(2) 0.0301(16) 0.054(2) -0.0013(15) 0.0029(18) 0.0028(15)
Ga5 0.0422(2) 0.02746(17) 0.0504(2) 0.00046(16) -0.00322(18) 0.00348(16)
O5 0.0504(15) 0.0413(13) 0.0488(15) 0.0027(11) 0.0015(12) -0.0010(12)
C5 0.050(2) 0.0301(16) 0.050(2) 0.0027(15) -0.0018(17) 0.0014(15)
Ga6 0.0469(2) 0.02801(17) 0.0478(2) 0.00379(16) -0.00379(18) 0.00218(16)
O6 0.0517(15) 0.0265(11) 0.0594(16) -0.0016(11) 0.0038(13) -0.0058(11)
C6 0.054(2) 0.0320(16) 0.044(2) 0.0060(15) 0.0024(17) 0.0039(15)
O7 0.0465(14) 0.0342(12) 0.0556(15) -0.0065(11) -0.0010(12) -0.0058(11)
C7 0.051(3) 0.032(3) 0.050(3) 0.005(3) 0.002(3) 0.002(3)
O8 0.0667(18) 0.0479(15) 0.0520(16) -0.0010(12) 0.0052(14) 0.0053(13)
C8 0.045(2) 0.0298(16) 0.057(2) 0.0063(15) 0.0016(18) -0.0011(15)
O9 0.0620(17) 0.0385(13) 0.0617(17) -0.0110(12) 0.0113(14) -0.0162(12)
C9 0.052(2) 0.0302(17) 0.060(2) -0.0001(16) -0.0014(19) 0.0021(16)
O10 0.0523(15) 0.0328(12) 0.0544(15) -0.0014(11) 0.0040(13) 0.0027(11)
C10 0.047(2) 0.0399(19) 0.056(2) -0.0030(17) -0.0040(18) 0.0011(16)
O11 0.0474(15) 0.0412(13) 0.0570(16) 0.0049(12) 0.0009(13) -0.0011(12)
C11 0.049(2) 0.0310(17) 0.063(2) -0.0004(16) -0.0023(19) -0.0014(16)
O12 0.0467(14) 0.0344(12) 0.0501(15) 0.0099(11) -0.0021(12) 0.0030(11)
C12 0.047(2) 0.0301(16) 0.048(2) 0.0066(14) 0.0002(17) -0.0035(15)
O13 0.0455(14) 0.0259(11) 0.0544(15) -0.0020(10) -0.0048(12) -0.0022(10)
C13 0.053(2) 0.0313(16) 0.050(2) 0.0053(15) -0.0003(18) -0.0064(16)
O14 0.0396(13) 0.0323(12) 0.0591(16) 0.0023(11) -0.0004(12) 0.0010(10)
C14 0.047(3) 0.032(3) 0.052(3) 0.004(3) -0.003(3) 0.000(3)
O15 0.0646(18) 0.0376(14) 0.076(2) 0.0048(13) 0.0000(16) 0.0063(13)
C15 0.047(2) 0.0271(15) 0.053(2) 0.0093(15) -0.0046(17) 0.0032(15)
O16 0.0697(19) 0.0356(13) 0.0679(18) 0.0103(12) 0.0069(15) 0.0088(13)
C16 0.048(2) 0.0232(14) 0.049(2) -0.0001(14) -0.0020(17) -0.0033(14)
O17 0.0677(18) 0.0366(13) 0.0520(16) 0.0080(11) 0.0061(14) 0.0014(12)
C17 0.050(2) 0.0231(14) 0.046(2) 0.0018(14) -0.0052(17) 0.0008(14)
O18 0.0609(17) 0.0382(13) 0.0561(16) 0.0095(12) -0.0045(13) 0.0043(12)
C18 0.0400(19) 0.0278(15) 0.047(2) 0.0051(14) -0.0031(16) -0.0017(14)
O19 0.0664(18) 0.0411(14) 0.0689(19) 0.0243(13) 0.0135(15) 0.0164(13)
C19 0.045(2) 0.0291(15) 0.044(2) 0.0040(14) -0.0043(16) 0.0015(14)
O20 0.0473(14) 0.0305(11) 0.0454(14) 0.0001(10) -0.0007(11) 0.0012(10)
C20 0.0435(19) 0.0310(16) 0.0399(18) 0.0004(14) -0.0059(16) 0.0049(14)
O21 0.0491(15) 0.0289(11) 0.0556(15) -0.0025(10) -0.0005(12) -0.0051(10)
C21 0.043(3) 0.029(3) 0.045(3) 0.002(3) -0.004(3) 0.000(3)
O22 0.0488(14) 0.0319(11) 0.0458(14) 0.0046(10) -0.0056(12) -0.0007(10)
C22 0.0417(19) 0.0321(16) 0.047(2) 0.0045(15) -0.0052(16) -0.0031(15)
O23 0.0577(17) 0.0346(13) 0.0750(19) -0.0008(12) 0.0005(15) 0.0089(12)
C23 0.045(2) 0.0361(17) 0.045(2) 0.0031(15) 0.0015(17) 0.0007(15)
O24 0.0539(16) 0.0371(13) 0.0499(15) 0.0025(11) -0.0031(12) 0.0047(11)
C24 0.053(2) 0.0392(19) 0.051(2) 0.0144(17) 0.0020(18) 0.0013(17)
O25 0.0591(17) 0.0376(13) 0.079(2) -0.0039(13) 0.0175(15) 0.0026(12)
C25 0.049(2) 0.0332(17) 0.053(2) 0.0138(16) -0.0002(18) 0.0043(16)
O26 0.0617(18) 0.0443(14) 0.0640(18) -0.0001(13) 0.0057(14) 0.0080(13)
C26 0.045(2) 0.0273(15) 0.052(2) 0.0039(15) -0.0054(17) 0.0006(15)
O27 0.0579(17) 0.0375(13) 0.0655(18) 0.0162(12) 0.0014(14) 0.0056(12)
C27 0.046(2) 0.0275(15) 0.048(2) 0.0060(14) -0.0092(17) -0.0028(14)
O28 0.0529(15) 0.0252(11) 0.0551(15) -0.0038(10) -0.0003(12) -0.0087(10)
C28 0.047(2) 0.0296(16) 0.052(2) 0.0057(15) -0.0028(17) 0.0008(15)
O29 0.0589(17) 0.0446(15) 0.0672(18) -0.0118(13) -0.0106(14) 0.0059(13)
C29 0.066(3) 0.037(3) 0.054(3) 0.005(3) 0.001(3) 0.001(3)
O30 0.0730(19) 0.0506(16) 0.0614(18) 0.0224(13) 0.0160(15) 0.0160(14)
C30 0.086(4) 0.069(4) 0.064(4) 0.014(3) 0.003(4) -0.003(4)
O31 0.075(2) 0.125(3) 0.081(2) -0.016(2) 0.015(2) -0.017(2)
C31 0.102(5) 0.089(5) 0.081(4) 0.011(4) 0.005(4) 0.005(4)
O32 0.080(2) 0.0411(15) 0.086(2) 0.0118(14) 0.0066(18) 0.0236(15)
C32 0.111(8) 0.096(7) 0.102(8) 0.016(6) -0.007(7) 0.026(7)
O33 0.0556(17) 0.0492(15) 0.0584(17) 0.0076(13) -0.0105(14) 0.0146(13)
C33 0.151(10) 0.131(9) 0.085(7) -0.018(7) 0.024(8) 0.014(8)
O34 0.0486(15) 0.0303(11) 0.0521(15) 0.0011(10) -0.0024(12) 0.0031(10)
C34 0.056(3) 0.038(3) 0.058(3) 0.010(3) 0.002(3) 0.001(3)
O35 0.0604(17) 0.0396(14) 0.0641(18) -0.0054(12) -0.0110(14) 0.0097(13)
C35 0.070(4) 0.073(4) 0.067(4) 0.026(4) 0.013(4) 0.005(4)
O36 0.0542(16) 0.0364(13) 0.0595(16) 0.0052(11) -0.0032(13) 0.0071(12)
C36 0.093(6) 0.128(7) 0.084(6) 0.043(5) 0.025(5) 0.004(6)
O37 0.0475(15) 0.0317(12) 0.0632(17) -0.0074(11) 0.0029(13) -0.0060(11)
C37 0.148(9) 0.136(9) 0.106(8) 0.039(7) 0.009(8) 0.019(8)
O38 0.0480(15) 0.0345(12) 0.0567(16) 0.0139(11) -0.0058(12) -0.0034(11)
C38 0.065(4) 0.035(3) 0.054(4) 0.012(3) -0.003(3) 0.013(3)
O39 0.069(2) 0.0504(16) 0.074(2) 0.0044(14) -0.0034(16) 0.0082(15)
C39 0.096(6) 0.072(5) 0.070(5) 0.020(4) 0.004(5) 0.025(5)
C40 0.048(3) 0.030(3) 0.052(3) 0.003(2) -0.009(3) -0.004(3)
O41 0.076(2) 0.0448(15) 0.083(2) 0.0095(14) 0.0162(17) 0.0225(15)
C41 0.054(3) 0.038(3) 0.051(3) 0.003(3) -0.013(3) -0.004(3)
C42 0.069(5) 0.063(4) 0.051(4) -0.005(4) -0.017(4) -0.009(4)
O43 0.065(2) 0.077(2) 0.073(2) 0.0226(17) 0.0138(17) 0.0210(17)
C43 0.111(8) 0.109(8) 0.085(7) -0.009(7) -0.009(7) -0.014(7)
O44 0.073(2) 0.0455(15) 0.0621(18) 0.0036(13) -0.0069(15) 0.0040(14)
C44 0.052(4) 0.038(4) 0.045(4) -0.001(3) -0.004(4) -0.003(3)
C45 0.062(5) 0.043(4) 0.032(3) 0.010(3) -0.013(3) 0.005(3)
O46 0.0596(17) 0.0406(14) 0.0594(17) -0.0070(12) -0.0149(14) 0.0100(12)
C46 0.051(2) 0.0363(18) 0.052(2) 0.0027(16) -0.0037(18) -0.0003(16)
O47 0.074(2) 0.0517(17) 0.102(3) 0.0007(17) 0.0092(19) 0.0037(16)
C47 0.054(2) 0.0371(18) 0.055(2) 0.0020(16) -0.0082(19) -0.0029(17)
O48 0.109(3) 0.090(3) 0.105(3) 0.026(2) 0.019(3) 0.032(2)
C48 0.077(3) 0.053(2) 0.056(3) -0.008(2) -0.002(2) -0.009(2)
C49 0.085(3) 0.056(3) 0.058(3) 0.006(2) -0.013(2) -0.017(2)
C50 0.052(2) 0.0203(14) 0.046(2) 0.0009(13) -0.0049(17) 0.0028(14)
C51 0.044(2) 0.0236(14) 0.051(2) 0.0001(14) -0.0044(16) 0.0022(14)
O52 0.0594(18) 0.0534(16) 0.091(2) 0.0338(16) 0.0139(16) 0.0244(14)
C52 0.0418(19) 0.0240(15) 0.060(2) 0.0017(15) 0.0007(17) -0.0007(14)
C53 0.048(2) 0.0216(14) 0.049(2) 0.0014(14) -0.0067(17) 0.0039(14)
O54 0.052(4) 0.154(7) 0.039(3) 0.032(4) -0.010(3) -0.015(4)
C54 0.049(2) 0.0236(15) 0.050(2) 0.0008(14) -0.0034(17) -0.0043(14)
C55 0.050(2) 0.0234(15) 0.057(2) 0.0055(14) -0.0087(18) -0.0007(14)
C56 0.048(2) 0.0280(16) 0.054(2) 0.0061(15) -0.0090(17) -0.0039(15)
O57 0.126(13) 0.056(8) 0.083(9) 0.020(7) 0.021(9) 0.015(8)
C57 0.046(2) 0.0312(17) 0.054(2) 0.0042(15) -0.0084(18) -0.0023(15)
C58 0.052(2) 0.0373(19) 0.058(2) 0.0115(17) -0.0031(19) -0.0021(17)
C59 0.047(2) 0.043(2) 0.071(3) 0.0217(19) 0.001(2) 0.0045(17)
C60 0.048(2) 0.045(2) 0.074(3) 0.016(2) -0.001(2) 0.0083(18)
C61 0.051(2) 0.044(2) 0.061(3) 0.0108(18) -0.008(2) -0.0019(18)
C62 0.046(2) 0.0344(18) 0.059(2) 0.0108(16) -0.0113(19) -0.0041(16)
O63 0.081(2) 0.0342(14) 0.084(2) -0.0103(14) -0.0068(18) -0.0019(14)
C63 0.055(5) 0.042(5) 0.073(5) 0.010(5) 0.000(5) -0.005(5)
O64 0.131(3) 0.0355(15) 0.103(3) 0.0054(16) 0.001(2) 0.0273(18)
C64 0.051(2) 0.0362(18) 0.063(2) 0.0069(17) 0.0000(19) 0.0024(17)
C65 0.071(3) 0.041(2) 0.075(3) 0.015(2) 0.006(2) 0.016(2)
C66 0.084(3) 0.0324(19) 0.080(3) 0.005(2) 0.005(3) 0.008(2)
C67 0.074(3) 0.0315(18) 0.071(3) 0.0017(18) 0.011(2) -0.0077(19)
C68 0.053(2) 0.0282(17) 0.068(3) 0.0076(16) 0.004(2) -0.0029(16)
C69 0.050(2) 0.0283(16) 0.068(3) 0.0061(16) -0.0016(19) -0.0034(15)
C70 0.053(4) 0.026(3) 0.066(4) 0.002(3) -0.001(3) -0.007(3)
C71 0.050(2) 0.0253(15) 0.049(2) 0.0076(14) -0.0039(17) -0.0072(14)
C72 0.054(2) 0.0304(16) 0.052(2) -0.0048(15) -0.0002(18) -0.0036(16)
C73 0.050(2) 0.0248(15) 0.057(2) -0.0021(15) -0.0047(18) -0.0109(15)
C74 0.047(2) 0.0253(15) 0.053(2) 0.0028(14) -0.0110(17) -0.0020(14)
C75 0.049(2) 0.0228(14) 0.047(2) 0.0054(13) -0.0087(17) 0.0001(14)
C76 0.052(2) 0.0234(14) 0.049(2) 0.0006(14) -0.0073(17) -0.0065(14)
C77 0.048(2) 0.0191(14) 0.055(2) 0.0040(14) -0.0040(17) 0.0007(13)
C78 0.054(2) 0.0283(16) 0.058(2) 0.0046(15) -0.0089(19) -0.0053(16)
C79 0.061(3) 0.0329(18) 0.069(3) -0.0013(17) -0.006(2) -0.0050(17)
C80 0.087(3) 0.035(2) 0.077(3) 0.0007(19) 0.005(3) -0.007(2)
O81 0.0461(14) 0.0359(12) 0.0552(15) 0.0050(11) 0.0023(12) 0.0053(11)
C81 0.090(4) 0.036(2) 0.139(5) -0.014(3) 0.000(4) -0.004(2)
C82 0.056(5) 0.047(5) 0.075(5) 0.007(5) 0.006(5) -0.009(5)
C83 0.073(5) 0.053(5) 0.086(5) 0.000(5) 0.016(5) -0.016(5)
C84 0.081(7) 0.067(6) 0.095(7) -0.008(6) 0.022(6) -0.017(6)
C85 0.130(13) 0.094(11) 0.144(13) -0.012(11) 0.055(12) -0.017(11)
C86 0.101(4) 0.053(3) 0.108(5) -0.009(3) 0.027(4) -0.023(3)
O87 0.0656(19) 0.0408(14) 0.080(2) 0.0036(13) -0.0052(16) 0.0091(13)
C87 0.150(8) 0.084(5) 0.169(8) -0.011(6) 0.079(7) -0.033(5)
O88 0.0574(17) 0.0489(15) 0.0607(17) 0.0131(13) -0.0043(14) 0.0091(13)
C88 0.058(4) 0.032(3) 0.079(4) 0.015(4) 0.000(4) -0.006(3)
O89 0.0611(18) 0.0409(14) 0.077(2) 0.0005(13) -0.0067(15) 0.0067(13)
C89 0.068(4) 0.053(4) 0.099(6) 0.027(4) 0.009(4) -0.007(4)
C90 0.082(6) 0.083(5) 0.116(6) 0.033(5) 0.002(5) -0.010(5)
C91 0.122(10) 0.141(10) 0.188(12) 0.034(10) 0.049(9) -0.004(9)
C92 0.146(11) 0.128(10) 0.185(12) 0.029(10) 0.009(10) -0.026(9)
C93 0.055(2) 0.0235(15) 0.060(2) 0.0064(15) -0.0068(19) 0.0003(15)
C94 0.079(3) 0.0274(17) 0.057(2) 0.0026(16) -0.005(2) 0.0121(18)
C95 0.094(4) 0.0280(18) 0.093(4) -0.004(2) -0.001(3) 0.001(2)
C96 0.115(5) 0.043(2) 0.112(4) -0.020(3) -0.020(4) 0.026(3)
C97 0.047(2) 0.0339(17) 0.061(2) 0.0005(16) 0.0102(19) 0.0049(16)
C98 0.048(2) 0.0361(18) 0.055(2) -0.0019(16) 0.0003(18) 0.0059(16)
C99 0.0366(19) 0.0359(17) 0.058(2) -0.0018(16) 0.0032(17) 0.0030(15)
C100 0.042(2) 0.0296(16) 0.062(2) -0.0012(15) -0.0039(18) 0.0069(15)
C101 0.0369(19) 0.0321(17) 0.066(2) -0.0023(16) 0.0020(18) 0.0049(14)
C102 0.0360(19) 0.0338(17) 0.070(3) -0.0037(17) 0.0019(18) 0.0062(15)
C103 0.0382(19) 0.0333(17) 0.065(2) -0.0013(16) -0.0019(18) 0.0076(15)
C104 0.047(2) 0.0310(16) 0.054(2) -0.0010(15) -0.0052(17) 0.0024(15)
C105 0.0381(19) 0.0296(16) 0.052(2) -0.0020(14) -0.0063(16) 0.0068(14)
C106 0.043(2) 0.0288(16) 0.053(2) 0.0040(15) -0.0002(17) 0.0021(14)
C107 0.043(2) 0.0314(16) 0.057(2) -0.0033(15) -0.0005(17) 0.0026(15)
C108 0.044(2) 0.0344(17) 0.057(2) -0.0006(16) -0.0012(18) 0.0023(15)
C109 0.043(2) 0.0379(18) 0.061(2) 0.0014(17) -0.0037(18) 0.0033(16)
C110 0.044(2) 0.0360(18) 0.059(2) -0.0019(16) -0.0040(18) -0.0069(16)
C111 0.0384(19) 0.0323(17) 0.063(2) -0.0057(16) -0.0048(18) -0.0005(15)
C112 0.042(2) 0.0403(19) 0.065(3) -0.0100(17) 0.0042(18) -0.0023(16)
C113 0.049(2) 0.0367(19) 0.074(3) -0.0048(19) 0.000(2) 0.0096(17)
C114 0.057(2) 0.0335(18) 0.068(3) 0.0008(18) 0.002(2) 0.0058(17)
C115 0.046(2) 0.0364(18) 0.065(3) -0.0052(17) 0.0005(19) -0.0027(16)
C116 0.041(2) 0.0350(17) 0.063(2) -0.0064(17) 0.0028(18) 0.0000(15)
C117 0.046(2) 0.0373(19) 0.082(3) 0.0014(19) 0.002(2) -0.0035(17)
C118 0.045(2) 0.0411(19) 0.064(3) 0.0053(17) 0.0065(19) -0.0027(17)
C119 0.056(2) 0.0322(18) 0.071(3) 0.0084(17) 0.005(2) 0.0015(17)
C120 0.056(2) 0.0378(19) 0.066(3) 0.0052(18) 0.003(2) 0.0097(18)
O121 0.086(2) 0.0455(16) 0.096(2) 0.0059(16) -0.009(2) 0.0298(16)
C121 0.053(2) 0.0380(19) 0.066(3) -0.0004(18) -0.003(2) -0.0031(17)
C122 0.047(2) 0.0389(19) 0.067(3) 0.0049(17) 0.0119(19) 0.0055(16)
C123 0.044(2) 0.0383(19) 0.066(3) 0.0049(17) 0.0011(19) -0.0017(16)
C124 0.048(2) 0.0403(19) 0.061(2) -0.0020(17) 0.0071(19) 0.0004(17)
C125 0.043(2) 0.047(2) 0.072(3) 0.0030(19) -0.002(2) 0.0075(17)
C126 0.050(2) 0.049(2) 0.079(3) 0.006(2) 0.007(2) 0.0130(19)
C127 0.077(4) 0.099(4) 0.132(5) -0.002(4) 0.011(4) 0.046(3)
C128 0.144(7) 0.133(6) 0.140(7) 0.013(5) 0.039(5) 0.083(5)
C129 0.048(2) 0.044(2) 0.059(2) 0.0019(17) -0.0036(19) -0.0011(17)
C130 0.057(3) 0.064(3) 0.072(3) 0.005(2) -0.005(2) -0.018(2)
C131 0.074(4) 0.097(4) 0.106(4) 0.014(3) -0.020(3) -0.018(3)
C132 0.098(5) 0.123(6) 0.189(8) 0.039(5) -0.058(5) -0.058(5)
C133 0.052(2) 0.050(2) 0.083(3) -0.004(2) 0.002(2) -0.0056(19)
C134 0.058(3) 0.066(3) 0.103(4) -0.005(3) 0.005(3) -0.007(2)
C135 0.087(4) 0.079(4) 0.138(6) -0.033(4) 0.004(4) -0.016(3)
O136 0.0595(19) 0.073(2) 0.084(2) 0.0264(17) 0.0067(17) 0.0244(16)
C136 0.245(12) 0.183(9) 0.163(8) -0.056(7) 0.104(9) -0.126(9)
C137 0.045(2) 0.049(2) 0.079(3) 0.004(2) 0.011(2) -0.0005(18)
C138 0.057(3) 0.053(3) 0.120(4) -0.004(3) 0.019(3) 0.012(2)
C139 0.125(7) 0.120(6) 0.185(9) -0.033(6) 0.014(6) 0.026(5)
C140 0.207(12) 0.146(9) 0.261(13) -0.041(8) 0.077(10) 0.037(8)
C157 0.071(6) 0.060(5) 0.049(5) -0.014(4) -0.008(4) 0.031(4)
O164 0.011(4) 0.038(5) 0.065(6) 0.011(4) -0.008(4) 0.009(3)
C200 0.088(4) 0.063(3) 0.086(4) -0.012(3) -0.015(3) -0.008(3)
C201 0.048(2) 0.050(2) 0.068(3) 0.0027(19) -0.005(2) 0.0021(18)
C202 0.089(4) 0.073(3) 0.084(4) 0.003(3) -0.009(3) 0.030(3)
C203 0.054(5) 0.042(4) 0.048(4) -0.016(3) -0.007(4) 0.020(3)
C204 0.089(7) 0.040(4) 0.067(6) 0.009(4) -0.001(5) 0.017(5)
O205 0.084(6) 0.082(5) 0.176(9) 0.010(6) 0.024(6) 0.011(4)
C206 0.120(10) 0.138(11) 0.058(6) -0.024(7) 0.017(7) 0.028(9)
C207 0.092(7) 0.045(4) 0.057(5) 0.007(4) 0.013(5) 0.028(5)
C208 0.040(4) 0.070(5) 0.040(4) -0.010(4) 0.010(3) -0.032(4)
C209 0.079(4) 0.104(4) 0.083(4) 0.021(3) 0.017(3) 0.018(3)
C210 0.063(3) 0.048(2) 0.058(3) 0.0111(19) 0.005(2) 0.004(2)
C211 0.102(4) 0.061(3) 0.067(3) 0.017(2) -0.007(3) 0.017(3)
C90A 0.080(6) 0.089(5) 0.123(7) 0.025(5) 0.013(5) -0.008(5)
C89A 0.068(4) 0.058(4) 0.099(6) 0.026(4) 0.009(4) -0.006(4)
C88A 0.058(4) 0.034(3) 0.079(4) 0.015(4) 0.000(4) -0.005(3)
C70A 0.053(4) 0.025(3) 0.065(4) 0.001(3) -0.003(3) -0.007(3)
C83A 0.071(4) 0.051(4) 0.083(4) -0.005(3) 0.011(3) -0.013(3)
C82A 0.056(3) 0.044(2) 0.072(4) 0.005(3) 0.001(3) -0.017(2)
C63A 0.050(3) 0.041(2) 0.073(3) 0.014(2) -0.003(3) 0.003(2)
C41A 0.052(3) 0.040(3) 0.051(3) 0.002(3) -0.012(3) -0.008(3)
C40A 0.048(3) 0.030(3) 0.051(3) 0.004(2) -0.011(3) -0.002(3)
C21A 0.044(3) 0.030(3) 0.043(3) 0.003(2) -0.004(3) 0.000(3)
C14A 0.048(3) 0.033(3) 0.054(4) 0.004(3) -0.001(3) 0.001(3)
C34A 0.054(3) 0.036(3) 0.059(3) 0.010(3) 0.001(3) 0.005(3)
C37A 0.148(9) 0.124(8) 0.078(6) 0.012(6) 0.017(7) -0.007(8)
C31A 0.108(5) 0.094(5) 0.082(5) 0.020(5) 0.009(5) -0.003(5)
C30A 0.090(4) 0.073(4) 0.067(4) 0.014(3) 0.000(4) -0.005(4)
C29A 0.066(3) 0.040(3) 0.055(3) 0.004(3) 0.004(3) 0.001(3)
C7A 0.051(3) 0.033(3) 0.048(3) 0.004(3) 0.002(3) 0.001(3)

loop_
_atom_type_symbol
_atom_type_description
_atom_type_scat_dispersion_real
_atom_type_scat_dispersion_imag
_atom_type_scat_source
C C 0.0033 0.0016 'International Tables Vol C Tables 4.2.6.8 and 6.1.1.4'
H H 0.0000 0.0000 'International Tables Vol C Tables 4.2.6.8 and 6.1.1.4'
O O 0.0106 0.0060 'International Tables Vol C Tables 4.2.6.8 and 6.1.1.4'
Ga Ga 0.2307 1.6083 'International Tables Vol C Tables 4.2.6.8 and 6.1.1.4'

loop_
_geom_angle_atom_site_label_1
_geom_angle_atom_site_label_2
_geom_angle_atom_site_label_3
_geom_angle
_geom_angle_site_symmetry_1
_geom_angle_site_symmetry_3
_geom_angle_publ_flag
O81 Ga1 O11 94.97(8) . . ?
O81 Ga1 O1 172.54(8) . . ?
O11 Ga1 O1 85.55(11) . . ?
O81 Ga1 O12 86.97(8) . . ?
O11 Ga1 O12 177.42(10) . . ?
O1 Ga1 O12 92.74(10) . . ?
O81 Ga1 O26 95.51(8) . . ?
O11 Ga1 O26 89.19(12) . . ?
O1 Ga1 O26 91.94(11) . . ?
O12 Ga1 O26 88.93(11) . . ?
O81 Ga1 O5 89.19(8) . . ?
O11 Ga1 O5 93.78(11) . . ?
O1 Ga1 O5 83.35(10) . . ?
O12 Ga1 O5 87.94(10) . . ?
O26 Ga1 O5 174.21(11) . . ?
C99 O1 Ga1 107.21(16) . . ?
C99 O1 Ga5 107.51(16) . . ?
Ga1 O1 Ga5 139.74(14) . . ?
C6 C1 C2 118.1(3) . . ?
C6 C1 C28 122.3(3) . . ?
C2 C1 C28 119.3(3) . . ?
O21 Ga2 O9 92.98(11) 3_765 . ?
O21 Ga2 O2 87.63(11) 3_765 3_765 ?
O9 Ga2 O2 179.05(11) . 3_765 ?
O21 Ga2 O28 177.52(10) 3_765 . ?
O9 Ga2 O28 86.27(11) . . ?
O2 Ga2 O28 93.09(10) 3_765 . ?
O21 Ga2 O88 94.06(9) 3_765 . ?
O9 Ga2 O88 92.69(9) . . ?
O2 Ga2 O88 87.99(8) 3_765 . ?
O28 Ga2 O88 88.34(9) . . ?
O21 Ga2 O16 91.70(11) 3_765 . ?
O9 Ga2 O16 90.33(12) . . ?
O2 Ga2 O16 88.92(11) 3_765 . ?
O28 Ga2 O16 85.94(11) . . ?
O88 Ga2 O16 173.35(9) . . ?
C17 O2 Ga2 105.8(2) . 3_765 ?
C17 O2 Ga4 106.6(2) . 3_765 ?
Ga2 O2 Ga4 146.36(14) 3_765 3_765 ?
O38 C2 C1 123.9(3) . . ?
O38 C2 C3 117.1(3) . . ?
C1 C2 C3 118.9(3) . . ?
O28 Ga3 O24 90.95(11) . . ?
O28 Ga3 O6 86.51(10) . . ?
O24 Ga3 O6 91.21(10) . . ?
O28 Ga3 O13 176.29(9) . . ?
O24 Ga3 O13 91.61(11) . . ?
O6 Ga3 O13 90.75(10) . . ?
O28 Ga3 O3 96.37(10) . . ?
O24 Ga3 O3 91.58(10) . . ?
O6 Ga3 O3 175.95(10) . . ?
O13 Ga3 O3 86.24(10) . . ?
O28 Ga3 O18 90.74(11) . . ?
O24 Ga3 O18 176.73(11) . . ?
O6 Ga3 O18 91.69(10) . . ?
O13 Ga3 O18 86.84(11) . . ?
O3 Ga3 O18 85.46(10) . . ?
C106 O3 Ga3 107.40(14) . . ?
C106 O3 Ga4 105.24(15) . . ?
Ga3 O3 Ga4 141.09(14) . . ?
C4 C3 O12 118.8(3) . . ?
C4 C3 C2 122.5(3) . . ?
O12 C3 C2 118.7(3) . . ?
O7 Ga4 O37 94.48(11) 3_765 . ?
O7 Ga4 O2 86.56(11) 3_765 3_765 ?
O37 Ga4 O2 178.12(10) . 3_765 ?
O7 Ga4 O3 175.80(10) 3_765 . ?
O37 Ga4 O3 84.99(10) . . ?
O2 Ga4 O3 93.85(10) 3_765 . ?
O7 Ga4 O36 94.53(11) 3_765 . ?
O37 Ga4 O36 92.80(11) . . ?
O2 Ga4 O36 88.67(11) 3_765 . ?
O3 Ga4 O36 89.66(10) . . ?
O7 Ga4 O33 90.82(11) 3_765 . ?
O37 Ga4 O33 91.33(12) . . ?
O2 Ga4 O33 87.09(11) 3_765 . ?
O3 Ga4 O33 85.02(10) . . ?
O36 Ga4 O33 172.96(11) . . ?
C51 O4 Ga5 109.1(2) . . ?
O81 C4 C3 117.3(3) . . ?
O81 C4 C5 123.4(3) . . ?
C3 C4 C5 119.3(3) . . ?
O34 Ga5 O20 90.82(10) . . ?
O34 Ga5 O14 95.51(10) . . ?
O20 Ga5 O14 172.27(9) . . ?
O34 Ga5 O1 90.40(11) . . ?
O20 Ga5 O1 98.19(10) . . ?
O14 Ga5 O1 86.23(10) . . ?
O34 Ga5 O4 94.36(11) . . ?
O20 Ga5 O4 86.13(10) . . ?
O14 Ga5 O4 88.96(10) . . ?
O1 Ga5 O4 173.54(10) . . ?
O34 Ga5 O23 176.44(11) . . ?
O20 Ga5 O23 86.41(11) . . ?
O14 Ga5 O23 87.43(11) . . ?
O1 Ga5 O23 87.79(11) . . ?
O4 Ga5 O23 87.69(11) . . ?
C6 C5 C4 116.9(3) . . ?
C6 C5 C7A 122.4(3) . . ?
C4 C5 C7A 120.5(3) . . ?
C6 C5 C7 121.6(4) . . ?
C4 C5 C7 121.4(4) . . ?
C7A C5 C7 0.9(3) . . ?
O38 Ga6 O22 94.89(10) . . ?
O38 Ga6 O20 173.64(11) . . ?
O22 Ga6 O20 84.71(10) . . ?
O38 Ga6 O8 95.30(12) . . ?
O22 Ga6 O8 89.87(12) . . ?
O20 Ga6 O8 91.04(10) . . ?
O38 Ga6 O12 86.80(10) . . ?
O22 Ga6 O12 176.87(11) . . ?
O20 Ga6 O12 93.91(10) . . ?
O8 Ga6 O12 87.34(11) . . ?
O38 Ga6 O10 90.58(11) . . ?
O22 Ga6 O10 94.98(11) . . ?
O20 Ga6 O10 83.14(10) . . ?
O8 Ga6 O10 172.04(11) . . ?
O12 Ga6 O10 87.64(10) . . ?
C74 O6 Ga3 109.21(15) . . ?
C1 C6 C5 124.2(3) . . ?
C18 O7 Ga4 111.6(2) . 3_765 ?
C5 C7 C8 109.9(5) . . ?
C5 C7 C29 114.8(5) . . ?
C8 C7 C29 114.9(5) . . ?
C9 C8 C13 115.4(3) . . ?
C9 C8 C7A 121.0(3) . . ?
C13 C8 C7A 123.3(3) . . ?
C9 C8 C7 122.0(4) . . ?
C13 C8 C7 122.4(4) . . ?
C7A C8 C7 0.9(3) . . ?
C72 O9 Ga2 109.96(17) . . ?
C10 C9 O35 114.2(3) . . ?
C10 C9 C8 122.2(3) . . ?
O35 C9 C8 123.6(3) . . ?
C9 C10 O46 122.9(3) . . ?
C9 C10 C11 121.1(4) . . ?
O46 C10 C11 115.9(3) . . ?
C98 O11 Ga1 111.90(17) . . ?
O29 C11 C12 125.5(3) . . ?
O29 C11 C10 115.2(3) . . ?
C12 C11 C10 119.3(4) . . ?
C3 O12 Ga1 105.7(2) . . ?
C3 O12 Ga6 106.1(2) . . ?
Ga1 O12 Ga6 147.91(12) . . ?
C13 C12 C11 117.7(3) . . ?
C13 C12 C14 123.1(4) . . ?
C11 C12 C14 119.0(4) . . ?
C13 C12 C14A 121.7(3) . . ?
C11 C12 C14A 120.4(3) . . ?
C14 C12 C14A 1.4(3) . . ?
C105 O13 Ga3 109.61(16) . . ?
C12 C13 C8 124.2(3) . . ?
C100 O14 Ga5 109.12(15) . . ?
C15 C14 C12 110.4(5) . . ?
C15 C14 C34 110.5(5) . . ?
C12 C14 C34 115.5(6) . . ?
C16 C15 C20 116.7(4) . . ?
C16 C15 C14 121.1(4) . . ?
C20 C15 C14 122.2(4) . . ?
C16 C15 C14A 122.5(3) . . ?
C20 C15 C14A 120.8(3) . . ?
C14 C15 C14A 1.5(3) . . ?
C17 C16 C15 121.1(3) . . ?
C17 C16 O21 115.7(3) . . ?
C15 C16 O21 123.1(3) . . ?
C16 C17 O2 120.0(3) . . ?
C16 C17 C18 122.3(3) . . ?
O2 C17 C18 117.6(4) . . ?
O7 C18 C17 117.2(3) . . ?
O7 C18 C19 125.3(3) . . ?
C17 C18 C19 117.5(4) . . ?
C20 C19 C18 118.6(3) . . ?
C20 C19 C21A 122.3(3) . . ?
C18 C19 C21A 119.1(3) . . ?
C20 C19 C21 122.0(4) . . ?
C18 C19 C21 119.4(4) . . ?
C21A C19 C21 0.5(3) . . ?
C52 O20 Ga5 108.0(2) . . ?
C52 O20 Ga6 107.1(2) . . ?
Ga5 O20 Ga6 138.58(13) . . ?
C19 C20 C15 123.7(4) . . ?
C16 O21 Ga2 110.8(2) . 3_765 ?
C22 C21 C19 110.2(4) . . ?
C22 C21 C40 114.0(5) . . ?
C19 C21 C40 111.7(5) . . ?
C53 O22 Ga6 111.9(2) . . ?
C27 C22 C23 118.2(3) . . ?
C27 C22 C21A 122.0(3) . . ?
C23 C22 C21A 119.6(3) . . ?
C27 C22 C21 121.6(4) . . ?
C23 C22 C21 120.0(4) . . ?
C21A C22 C21 0.4(3) . . ?
O17 C23 C24 115.3(3) . . ?
O17 C23 C22 125.3(3) . . ?
C24 C23 C22 119.4(4) . . ?
C25 C24 C23 121.1(4) . . ?
C25 C24 O30 122.4(3) . . ?
C23 C24 O30 116.4(4) . . ?
O19 C25 C24 114.2(3) . . ?
O19 C25 C26 124.6(4) . . ?
C24 C25 C26 121.3(3) . . ?
C25 C26 C27 116.5(4) . . ?
C25 C26 C28 120.9(3) . . ?
C27 C26 C28 122.5(3) . . ?
C22 C27 C26 123.4(4) . . ?
C73 O28 Ga3 108.45(18) . . ?
C73 O28 Ga2 104.93(18) . . ?
Ga3 O28 Ga2 143.88(12) . . ?
C26 C28 C46 115.0(3) . . ?
C26 C28 C1 111.2(3) . . ?
C46 C28 C1 111.7(3) . . ?
C30 C29 C7 111.4(6) . . ?
C29 C30 C31 114.5(8) . . ?
C30 C31 C32 108.9(9) . . ?
C35 C34 C14 111.0(7) . . ?
C34 C35 C36 111.8(8) . . ?
C37 C36 C35 108.7(10) . . ?
C107 O37 Ga4 110.28(16) . . ?
C2 O38 Ga6 110.9(2) . . ?
C39 C38 C34A 116.3(6) . . ?
C38 C39 C37A 114.7(7) . . ?
C41 C40 C21 112.1(6) . . ?
C42 C41 C40 116.7(7) . . ?
C43 C42 C41 106.7(9) . . ?
C41A C44 C45 107.3(6) . . ?
C47 C46 C28 115.8(4) . . ?
C46 C47 C48 113.5(4) . . ?
C49 C48 C47 114.0(4) . . ?
C55 C50 C51 116.9(3) . . ?
C55 C50 C77 122.9(3) . . ?
C51 C50 C77 120.1(3) . . ?
C52 C51 O4 116.8(3) . . ?
C52 C51 C50 120.0(3) . . ?
O4 C51 C50 123.2(3) . . ?
C51 C52 C53 122.8(4) . . ?
C51 C52 O20 119.7(3) . . ?
C53 C52 O20 117.4(3) . . ?
O22 C53 C52 116.4(3) . . ?
O22 C53 C54 124.8(3) . . ?
C52 C53 C54 118.7(3) . . ?
C53 C54 C55 117.7(3) . . ?
C53 C54 C56 120.8(3) . . ?
C55 C54 C56 121.4(3) . . ?
C50 C55 C54 123.5(4) . . ?
C57 C56 C54 111.5(3) . . ?
C57 C56 C78 113.5(3) . . ?
C54 C56 C78 113.2(2) . . ?
C58 C57 C62 117.4(4) . . ?
C58 C57 C56 119.4(4) . . ?
C62 C57 C56 123.2(3) . . ?
C57 C58 O27 122.9(4) . . ?
C57 C58 C59 121.0(4) . . ?
O27 C58 C59 116.0(3) . . ?
C60 C59 O52 119.9(4) . . ?
C60 C59 C58 120.7(3) . . ?
O52 C59 C58 119.4(4) . . ?
C59 C60 O136 120.6(3) . . ?
C59 C60 C61 120.4(4) . . ?
O136 C60 C61 118.9(4) . . ?
C60 C61 C62 116.4(4) . . ?
C60 C61 C63 116.7(6) . . ?
C62 C61 C63 126.8(6) . . ?
C60 C61 C63A 120.2(4) . . ?
C62 C61 C63A 123.4(3) . . ?
C63 C61 C63A 3.7(5) . . ?
C57 C62 C61 123.9(3) . . ?
C64 C63 C61 111.7(9) . . ?
C64 C63 C82 113.6(17) . . ?
C61 C63 C82 103.5(13) . . ?
C69 C64 C65 115.9(4) . . ?
C69 C64 C63 124.7(6) . . ?
C65 C64 C63 119.3(6) . . ?
C69 C64 C63A 121.4(3) . . ?
C65 C64 C63A 122.6(3) . . ?
C63 C64 C63A 3.7(5) . . ?
C66 C65 O121 119.1(3) . . ?
C66 C65 C64 121.5(4) . . ?
O121 C65 C64 119.1(4) . . ?
C65 C66 C67 121.2(4) . . ?
C65 C66 O64 118.7(4) . . ?
C67 C66 O64 120.1(4) . . ?
O63 C67 C66 116.8(4) . . ?
O63 C67 C68 123.1(4) . . ?
C66 C67 C68 120.1(4) . . ?
C67 C68 C69 117.5(3) . . ?
C67 C68 C70A 121.2(3) . . ?
C69 C68 C70A 121.2(3) . . ?
C67 C68 C70 121.9(4) . . ?
C69 C68 C70 120.6(4) . . ?
C70A C68 C70 0.7(3) . . ?
C64 C69 C68 123.5(4) . . ?
C71 C70 C68 111.1(5) . . ?
C71 C70 C88 113.3(13) . . ?
C68 C70 C88 118(3) . . ?
C76 C71 C72 116.7(3) . . ?
C76 C71 C70A 125.2(3) . . ?
C72 C71 C70A 118.0(3) . . ?
C76 C71 C70 124.5(4) . . ?
C72 C71 C70 118.7(4) . . ?
C70A C71 C70 0.7(3) . . ?
C73 C72 O9 116.6(3) . . ?
C73 C72 C71 120.1(3) . . ?
O9 C72 C71 123.3(3) . . ?
C72 C73 C74 122.7(3) . . ?
C72 C73 O28 118.8(3) . . ?
C74 C73 O28 118.5(3) . . ?
O6 C74 C73 117.4(3) . . ?
O6 C74 C75 124.3(3) . . ?
C73 C74 C75 118.3(4) . . ?
C76 C75 C74 117.3(3) . . ?
C76 C75 C77 124.8(3) . . ?
C74 C75 C77 117.7(4) . . ?
C75 C76 C71 124.7(3) . . ?
C50 C77 C75 110.3(2) . . ?
C50 C77 C93 113.3(2) . . ?
C75 C77 C93 112.5(3) . . ?
C79 C78 C56 114.3(3) . . ?
C78 C79 C80 114.9(4) . . ?
C81 C80 C79 115.4(4) . . ?
C4 O81 Ga1 110.96(16) . . ?
C83 C82 C63 118(2) . . ?
C84 C83 C82 114(3) . . ?
C83 C84 C85 122(2) . . ?
C83A C86 C87 115.4(7) . . ?
C89 C88 C70 110.7(19) . . ?
C90 C89 C88 106(2) . . ?
C91 C90 C89 115.3(19) . . ?
C94 C93 C77 113.4(3) . . ?
C95 C94 C93 114.7(4) . . ?
C96 C95 C94 115.2(5) . . ?
C102 C97 C98 117.5(4) . . ?
C102 C97 C124 121.4(3) . . ?
C98 C97 C124 121.1(4) . . ?
O11 C98 C99 115.9(3) . . ?
O11 C98 C97 125.4(3) . . ?
C99 C98 C97 118.7(3) . . ?
C100 C99 C98 122.5(3) . . ?
C100 C99 O1 119.8(3) . . ?
C98 C99 O1 117.6(3) . . ?
C99 C100 C101 120.5(4) . . ?
C99 C100 O14 117.2(3) . . ?
C101 C100 O14 122.3(3) . . ?
C100 C101 C102 116.6(4) . . ?
C100 C101 C103 120.5(4) . . ?
C102 C101 C103 122.8(3) . . ?
C97 C102 C101 123.9(3) . . ?
C101 C103 C125 114.9(4) . . ?
C101 C103 C104 109.0(3) . . ?
C125 C103 C104 113.9(3) . . ?
C105 C104 C109 116.4(4) . . ?
C105 C104 C103 120.5(3) . . ?
C109 C104 C103 123.0(4) . . ?
C104 C105 C106 121.4(3) . . ?
C104 C105 O13 123.0(3) . . ?
C106 C105 O13 115.5(3) . . ?
O3 C106 C107 118.2(3) . . ?
O3 C106 C105 120.6(3) . . ?
C107 C106 C105 121.2(4) . . ?
O37 C107 C106 116.7(3) . . ?
O37 C107 C108 124.6(3) . . ?
C106 C107 C108 118.7(4) . . ?
C109 C108 C107 118.9(3) . . ?
C109 C108 C110 123.0(4) . . ?
C107 C108 C110 118.0(3) . . ?
C108 C109 C104 123.2(4) . . ?
C129 C110 C108 113.3(3) . . ?
C129 C110 C111 111.8(3) . . ?
C108 C110 C111 110.6(3) . . ?
C116 C111 C112 117.6(3) . . ?
C116 C111 C110 121.2(3) . . ?
C112 C111 C110 121.1(4) . . ?
O25 C112 C113 116.6(3) . . ?
O25 C112 C111 123.6(3) . . ?
C113 C112 C111 119.9(4) . . ?
O41 C113 C114 120.9(3) . . ?
O41 C113 C112 118.5(4) . . ?
C114 C113 C112 120.6(4) . . ?
C113 C114 O32 117.6(3) . . ?
C113 C114 C115 121.2(4) . . ?
O32 C114 C115 121.3(4) . . ?
C116 C115 C114 117.0(4) . . ?
C116 C115 C117 121.4(4) . . ?
C114 C115 C117 121.6(4) . . ?
C115 C116 C111 123.6(4) . . ?
C115 C117 C118 111.1(3) . . ?
C115 C117 C133 112.9(4) . . ?
C118 C117 C133 112.9(4) . . ?
C123 C118 C119 117.3(4) . . ?
C123 C118 C117 124.0(3) . . ?
C119 C118 C117 118.7(3) . . ?
C120 C119 O15 120.5(3) . . ?
C120 C119 C118 120.8(3) . . ?
O15 C119 C118 118.6(3) . . ?
O87 C120 C119 120.2(3) . . ?
O87 C120 C121 119.3(4) . . ?
C119 C120 C121 120.5(4) . . ?
O89 C121 C120 114.8(3) . . ?
O89 C121 C122 124.2(3) . . ?
C120 C121 C122 120.9(4) . . ?
C123 C122 C121 117.0(3) . . ?
C123 C122 C124 124.1(3) . . ?
C121 C122 C124 118.8(4) . . ?
C118 C123 C122 123.5(4) . . ?
C122 C124 C137 113.6(3) . . ?
C122 C124 C97 112.2(3) . . ?
C137 C124 C97 112.4(3) . . ?
C103 C125 C126 113.4(3) . . ?
C127 C126 C125 111.9(4) . . ?
C126 C127 C128 111.3(5) . . ?
C110 C129 C130 112.9(3) . . ?
C131 C130 C129 115.6(4) . . ?
C132 C131 C130 118.3(6) . . ?
C134 C133 C117 112.7(4) . . ?
C135 C134 C133 114.8(5) . . ?
C134 C135 C136 113.7(6) . . ?
C124 C137 C138 114.0(3) . . ?
C139 C138 C137 115.5(5) . . ?
C138 C139 C140 114.1(7) . . ?
O44 C201 C200 121.5(4) . . ?
O44 C201 C202 120.8(4) . . ?
C200 C201 C202 117.7(4) . . ?
O205 C204 C157 121.1(10) . . ?
O205 C204 C203 118.6(10) . . ?
C157 C204 C203 119.6(8) . . ?
O164 C207 O57 67.6(8) . . ?
O164 C207 C208 124.0(9) . . ?
O57 C207 C208 117.9(7) . . ?
O164 C207 C206 120.3(9) . . ?
O57 C207 C206 108.3(9) . . ?
C208 C207 C206 110.4(8) . . ?
O43 C210 C209 119.7(4) . . ?
O43 C210 C211 121.6(4) . . ?
C209 C210 C211 118.7(4) . . ?
C89A C90A C92 98.8(14) . . ?
C90A C89A C88A 115.1(18) . . ?
C89A C88A C70A 113(3) . . ?
C71 C70A C68 111.3(5) . . ?
C71 C70A C88A 113.9(14) . . ?
C68 C70A C88A 106(3) . . ?
C86 C83A C82A 112.2(6) . . ?
C83A C82A C63A 111.2(8) . . ?
C61 C63A C64 109.4(3) . . ?
C61 C63A C82A 116.9(5) . . ?
C64 C63A C82A 110.4(6) . . ?
C40A C41A C44 113.2(6) . . ?
C41A C40A C21A 116.1(6) . . ?
C22 C21A C40A 114.6(5) . . ?
C22 C21A C19 110.8(4) . . ?
C40A C21A C19 112.8(5) . . ?
C15 C14A C12 109.7(4) . . ?
C15 C14A C34A 115.8(6) . . ?
C12 C14A C34A 112.0(5) . . ?
C14A C34A C38 111.2(6) . . ?
C33 C31A C30A 108.8(8) . . ?
C29A C30A C31A 115.0(9) . . ?
C30A C29A C7A 116.1(7) . . ?
C5 C7A C29A 111.3(5) . . ?
C5 C7A C8 110.5(5) . . ?
C29A C7A C8 114.2(5) . . ?

loop_
_geom_bond_atom_site_label_1
_geom_bond_atom_site_label_2
_geom_bond_distance
_geom_bond_site_symmetry_2
_geom_bond_publ_flag
Ga1 O81 1.901(2) . ?
Ga1 O11 1.907(3) . ?
Ga1 O1 1.980(2) . ?
Ga1 O12 1.992(3) . ?
Ga1 O26 2.014(3) . ?
Ga1 O5 2.103(3) . ?
O1 C99 1.398(4) . ?
O1 Ga5 1.983(3) . ?
C1 C6 1.383(5) . ?
C1 C2 1.391(5) . ?
C1 C28 1.533(5) . ?
Ga2 O21 1.888(3) 3_765 ?
Ga2 O9 1.896(3) . ?
Ga2 O2 1.973(2) 3_765 ?
Ga2 O28 2.002(3) . ?
Ga2 O88 2.036(2) . ?
Ga2 O16 2.054(3) . ?
O2 C17 1.396(4) . ?
O2 Ga2 1.973(2) 3_765 ?
O2 Ga4 1.998(3) 3_765 ?
C2 O38 1.376(4) . ?
C2 C3 1.394(5) . ?
Ga3 O28 1.950(3) . ?
Ga3 O24 1.955(2) . ?
Ga3 O6 1.966(2) . ?
Ga3 O13 1.967(3) . ?
Ga3 O3 1.976(2) . ?
Ga3 O18 2.022(2) . ?
O3 C106 1.381(4) . ?
O3 Ga4 2.009(2) . ?
C3 C4 1.390(5) . ?
C3 O12 1.393(4) . ?
Ga4 O7 1.894(2) 3_765 ?
Ga4 O37 1.903(3) . ?
Ga4 O2 1.998(3) 3_765 ?
Ga4 O36 2.024(2) . ?
Ga4 O33 2.079(2) . ?
O4 C51 1.390(4) . ?
O4 Ga5 1.992(3) . ?
C4 O81 1.349(4) . ?
C4 C5 1.402(5) . ?
Ga5 O34 1.929(2) . ?
Ga5 O20 1.960(2) . ?
Ga5 O14 1.963(2) . ?
Ga5 O23 2.013(3) . ?
C5 C6 1.401(5) . ?
C5 C7A 1.516(7) . ?
C5 C7 1.522(7) . ?
Ga6 O38 1.900(2) . ?
Ga6 O22 1.922(3) . ?
Ga6 O20 1.976(2) . ?
Ga6 O8 2.013(3) . ?
Ga6 O12 2.013(3) . ?
Ga6 O10 2.079(3) . ?
O6 C74 1.375(4) . ?
O7 C18 1.358(5) . ?
O7 Ga4 1.894(2) 3_765 ?
C7 C8 1.531(7) . ?
C7 C29 1.538(9) . ?
C8 C9 1.395(5) . ?
C8 C13 1.406(5) . ?
C8 C7A 1.526(7) . ?
O9 C72 1.378(4) . ?
C9 C10 1.358(5) . ?
C9 O35 1.372(4) . ?
C10 O46 1.386(4) . ?
C10 C11 1.400(5) . ?
O11 C98 1.366(4) . ?
C11 O29 1.372(5) . ?
C11 C12 1.396(5) . ?
C12 C13 1.382(5) . ?
C12 C14 1.521(7) . ?
C12 C14A 1.529(7) . ?
O13 C105 1.396(3) . ?
O14 C100 1.408(4) . ?
C14 C15 1.510(8) . ?
C14 C34 1.526(9) . ?
O15 C119 1.396(4) . ?
C15 C16 1.390(5) . ?
C15 C20 1.395(5) . ?
C15 C14A 1.515(8) . ?
C16 C17 1.371(5) . ?
C16 O21 1.391(4) . ?
O17 C23 1.370(5) . ?
C17 C18 1.400(5) . ?
C18 C19 1.418(5) . ?
O19 C25 1.370(4) . ?
C19 C20 1.386(5) . ?
C19 C21A 1.521(6) . ?
C19 C21 1.524(7) . ?
O20 C52 1.406(4) . ?
O21 Ga2 1.889(3) 3_765 ?
C21 C22 1.521(7) . ?
C21 C40 1.526(9) . ?
O22 C53 1.353(4) . ?
C22 C27 1.388(5) . ?
C22 C23 1.400(5) . ?
C22 C21A 1.514(6) . ?
C23 C24 1.391(5) . ?
C24 C25 1.388(6) . ?
C24 O30 1.395(5) . ?
O25 C112 1.364(4) . ?
C25 C26 1.388(5) . ?
C26 C27 1.414(4) . ?
C26 C28 1.502(5) . ?
O27 C58 1.389(5) . ?
O28 C73 1.394(3) . ?
C28 C46 1.529(5) . ?
C29 C30 1.534(8) . ?
C30 C31 1.544(8) . ?
C31 C32 1.564(13) . ?
O32 C114 1.397(4) . ?
C33 C31A 1.508(11) . ?
C34 C35 1.514(11) . ?
C35 C36 1.548(12) . ?
C36 C37 1.544(9) . ?
O37 C107 1.353(4) . ?
C38 C39 1.531(10) . ?
C38 C34A 1.545(7) . ?
C39 C37A 1.538(8) . ?
C40 C41 1.514(9) . ?
O41 C113 1.367(4) . ?
C41 C42 1.511(10) . ?
C42 C43 1.501(9) . ?
O43 C210 1.220(4) . ?
O44 C201 1.220(4) . ?
C44 C41A 1.528(9) . ?
C44 C45 1.576(9) . ?
C46 C47 1.506(5) . ?
C47 C48 1.535(6) . ?
C48 C49 1.486(6) . ?
C50 C55 1.391(5) . ?
C50 C51 1.397(5) . ?
C50 C77 1.511(3) . ?
C51 C52 1.373(5) . ?
O52 C59 1.378(4) . ?
C52 C53 1.374(5) . ?
C53 C54 1.399(5) . ?
C54 C55 1.402(5) . ?
C54 C56 1.528(5) . ?
C56 C57 1.505(5) . ?
C56 C78 1.545(3) . ?
O57 C207 1.279(13) . ?
C57 C58 1.375(5) . ?
C57 C62 1.382(6) . ?
C58 C59 1.397(6) . ?
C59 C60 1.377(6) . ?
C60 O136 1.377(4) . ?
C60 C61 1.405(5) . ?
C61 C62 1.411(6) . ?
C61 C63 1.512(14) . ?
C61 C63A 1.531(6) . ?
O63 C67 1.371(5) . ?
C63 C64 1.509(13) . ?
C63 C82 1.537(19) . ?
O64 C66 1.390(5) . ?
C64 C69 1.381(5) . ?
C64 C65 1.430(5) . ?
C64 C63A 1.532(5) . ?
C65 C66 1.352(6) . ?
C65 O121 1.384(4) . ?
C66 C67 1.379(6) . ?
C67 C68 1.402(5) . ?
C68 C69 1.404(5) . ?
C68 C70A 1.521(7) . ?
C68 C70 1.522(7) . ?
C70 C71 1.510(8) . ?
C70 C88 1.550(16) . ?
C71 C76 1.388(4) . ?
C71 C72 1.397(3) . ?
C71 C70A 1.507(8) . ?
C72 C73 1.376(6) . ?
C73 C74 1.387(5) . ?
C74 C75 1.419(4) . ?
C75 C76 1.381(6) . ?
C75 C77 1.531(5) . ?
C77 C93 1.547(4) . ?
C78 C79 1.505(6) . ?
C79 C80 1.516(5) . ?
C80 C81 1.494(7) . ?
C82 C83 1.530(19) . ?
C83 C84 1.519(18) . ?
C84 C85 1.521(10) . ?
C86 C83A 1.500(9) . ?
C86 C87 1.558(10) . ?
O87 C120 1.368(4) . ?
C88 C89 1.549(15) . ?
O89 C121 1.382(5) . ?
C89 C90 1.520(15) . ?
C90 C91 1.508(15) . ?
C92 C90A 1.575(15) . ?
C93 C94 1.517(5) . ?
C94 C95 1.515(5) . ?
C95 C96 1.488(7) . ?
C97 C102 1.387(5) . ?
C97 C98 1.398(5) . ?
C97 C124 1.527(5) . ?
C98 C99 1.395(5) . ?
C99 C100 1.358(5) . ?
C100 C101 1.393(5) . ?
C101 C102 1.404(6) . ?
C101 C103 1.509(5) . ?
C103 C125 1.523(5) . ?
C103 C104 1.527(5) . ?
C104 C105 1.381(6) . ?
C104 C109 1.399(5) . ?
C105 C106 1.391(5) . ?
C106 C107 1.383(5) . ?
C107 C108 1.396(6) . ?
C108 C109 1.386(5) . ?
C108 C110 1.535(5) . ?
C110 C129 1.527(5) . ?
C110 C111 1.536(5) . ?
C111 C116 1.394(6) . ?
C111 C112 1.403(5) . ?
C112 C113 1.396(6) . ?
C113 C114 1.371(6) . ?
C114 C115 1.409(6) . ?
C115 C116 1.379(5) . ?
C115 C117 1.512(6) . ?
C117 C118 1.522(6) . ?
C117 C133 1.554(6) . ?
C118 C123 1.390(5) . ?
C118 C119 1.399(5) . ?
C119 C120 1.372(6) . ?
C120 C121 1.387(5) . ?
C121 C122 1.393(5) . ?
C122 C123 1.393(5) . ?
C122 C124 1.516(5) . ?
C124 C137 1.526(5) . ?
C125 C126 1.542(6) . ?
C126 C127 1.500(6) . ?
C127 C128 1.597(9) . ?
C129 C130 1.530(5) . ?
C130 C131 1.480(7) . ?
C131 C132 1.436(7) . ?
C133 C134 1.527(6) . ?
C134 C135 1.493(7) . ?
C135 C136 1.511(10) . ?
C137 C138 1.528(6) . ?
C138 C139 1.472(8) . ?
C139 C140 1.528(9) . ?
C157 C204 1.320(13) . ?
O164 C207 1.250(11) . ?
C200 C201 1.459(6) . ?
C201 C202 1.484(6) . ?
C203 C204 1.451(12) . ?
C204 O205 1.202(11) . ?
C206 C207 1.568(14) . ?
C207 C208 1.436(11) . ?
C209 C210 1.459(7) . ?
C210 C211 1.485(6) . ?
C90A C89A 1.540(10) . ?
C89A C88A 1.551(16) . ?
C88A C70A 1.552(14) . ?
C83A C82A 1.527(10) . ?
C82A C63A 1.536(8) . ?
C41A C40A 1.515(9) . ?
C40A C21A 1.519(9) . ?
C14A C34A 1.532(9) . ?
C31A C30A 1.551(11) . ?
C30A C29A 1.495(11) . ?
C29A C7A 1.526(9) . ?

loop_
_platon_squeeze_void_nr
_platon_squeeze_void_average_x
_platon_squeeze_void_average_y
_platon_squeeze_void_average_z
_platon_squeeze_void_volume
_platon_squeeze_void_count_electrons
_platon_squeeze_void_content
1 0.401 0.060 -0.043 8187 2538 ' '
